data_7701969
loop_
_publ_author_name
'Wang, Xue-Zhi'
'Sun, Meng-Ying'
'Zheng, Ji'
'Luo, Dong'
'Li, Qi'
'Zhou, Xiao-Ping'
'Li, Dan'

_publ_section_title
;
 Coordination-Driven Self-Assembly of M10L8 Metal-Organic Bi-capped Square
 Antiprisms with Adaptable Cavity
;
_journal_name_full 'Dalton Transactions'
_journal_paper_doi 10.1039/C9DT04368C
_journal_year 2019
_chemical_formula_moiety 'C88 H98 Cu10 N48 O, 3(Cl O4), Cl0.7 O2, Cl0.3 O2, 6(C3 H7 N O)'
_chemical_formula_sum 'C106 H140 Cl4 Cu10 N54 O23'
_chemical_formula_weight 3315.91
_space_group_crystal_system monoclinic
_space_group_IT_number 14
_space_group_name_Hall '-P 2ybc'
_space_group_name_H-M_alt 'P 1 21/c 1'
_atom_sites_solution_hydrogens mixed
_atom_sites_solution_primary dual
_audit_block_doi 10.5517/ccdc.csd.cc20ncbd
_audit_creation_date 2019-08-14
_audit_creation_method
;
Olex2 1.2
(compiled 2018.05.29 svn.r3508 for OlexSys, GUI svn.r5506)
;
_audit_update_record
;
2019-10-06 deposited with the CCDC.	2019-11-18 downloaded from the CCDC.
;
_cell_angle_alpha 90
_cell_angle_beta 110.7950(10)
_cell_angle_gamma 90
_cell_formula_units_Z 4
_cell_length_a 22.28850(10)
_cell_length_b 25.78600(10)
_cell_length_c 26.57420(10)
_cell_measurement_reflns_used 52455
_cell_measurement_temperature 100.00(10)
_cell_measurement_theta_max 77.4000
_cell_measurement_theta_min 3.3900
_cell_volume 14278.09(14)
_computing_cell_refinement 'CrysAlisPro 1.171.39.33c (Rigaku OD, 2017)'
_computing_data_collection 'CrysAlisPro 1.171.39.33c (Rigaku OD, 2017)'
_computing_data_reduction 'CrysAlisPro 1.171.39.33c (Rigaku OD, 2017)'
_computing_molecular_graphics 'Olex2 (Dolomanov et al., 2009)'
_computing_publication_material 'Olex2 (Dolomanov et al., 2009)'
_computing_structure_refinement 'ShelXL (Sheldrick, 2015)'
_computing_structure_solution 'ShelXT (Sheldrick, 2015)'
_diffrn_ambient_environment N~2~
_diffrn_ambient_temperature 100.00(10)
_diffrn_detector 'CCD plate'
_diffrn_measured_fraction_theta_full 0.993
_diffrn_measured_fraction_theta_max 0.957
_diffrn_measurement_details
;
List of Runs (angles in degrees, time in seconds):

  # Type    Start    End  Width  t~exp~   \w     \q     \k     \f   Frames
#--------------------------------------------------------------------------
  1  \w      1.00  27.00   0.50    0.50    --   -0.90 -82.00-150.00   52
  2  \w      9.00  35.00   0.50    0.50    --   -0.90  82.00-120.00   52
  3  \w    -22.00  90.00   0.50    0.50    --    0.90  38.00  60.00  224
  4  \w    -32.00  16.00   0.50    0.50    --    0.90  82.00 -30.00   96
  5  \w     16.00 132.00   0.50    0.50    --  105.10 -82.00 -90.00  232
  6  \w     80.00 171.00   0.50    0.50    --  105.10  57.00  90.00  182
  7  \w     31.00 132.00   0.50    0.50    --  105.10 -57.00 -30.00  202
  8  \w     88.00 128.00   0.50    0.50    --  105.10  82.00  90.00   80
  9  \w    160.00 187.00   0.50    0.50    --  105.10  82.00  60.00   54
 10  \w     88.00 115.00   0.50    0.50    --  105.10 -82.00   0.00   54
 11  \w     73.00 190.00   0.50    0.50    --  105.10  19.00  30.00  234
 12  \w     55.00 139.00   0.50    0.50    --  105.10 -82.00 -20.73  168
;
_diffrn_measurement_device 'four-circle diffractometer'
_diffrn_measurement_device_type 'XtaLAB AFC12 (RINC): Kappa single'
_diffrn_measurement_method '\w scans'
_diffrn_orient_matrix_type 'CrysAlisPro convention (1999,Acta A55,543-557)'
_diffrn_orient_matrix_UB_11 0.0222322000
_diffrn_orient_matrix_UB_12 -0.0554943000
_diffrn_orient_matrix_UB_13 -0.0058819000
_diffrn_orient_matrix_UB_21 -0.0566149000
_diffrn_orient_matrix_UB_22 -0.0221139000
_diffrn_orient_matrix_UB_23 0.0136394000
_diffrn_orient_matrix_UB_31 -0.0419914000
_diffrn_orient_matrix_UB_32 0.0003632000
_diffrn_orient_matrix_UB_33 -0.0602236000
_diffrn_radiation_monochromator mirror
_diffrn_radiation_probe x-ray
_diffrn_radiation_type CuK\a
_diffrn_radiation_wavelength 1.54184
_diffrn_reflns_av_R_equivalents 0.0187
_diffrn_reflns_av_unetI/netI 0.0212
_diffrn_reflns_Laue_measured_fraction_full 0.993
_diffrn_reflns_Laue_measured_fraction_max 0.957
_diffrn_reflns_limit_h_max 28
_diffrn_reflns_limit_h_min -25
_diffrn_reflns_limit_k_max 32
_diffrn_reflns_limit_k_min -28
_diffrn_reflns_limit_l_max 28
_diffrn_reflns_limit_l_min -33
_diffrn_reflns_number 83018
_diffrn_reflns_point_group_measured_fraction_full 0.993
_diffrn_reflns_point_group_measured_fraction_max 0.957
_diffrn_reflns_theta_full 67.684
_diffrn_reflns_theta_max 77.732
_diffrn_reflns_theta_min 3.428
_diffrn_source 'Rotating-anode X-ray tube (dual wavelength)'
_diffrn_source_type 'Rigaku (Cu) X-ray DW Source'
_exptl_absorpt_coefficient_mu 2.959
_exptl_absorpt_correction_T_max 1.00000
_exptl_absorpt_correction_T_min 0.77747
_exptl_absorpt_correction_type multi-scan
_exptl_absorpt_process_details
;
CrysAlisPro 1.171.39.33c (Rigaku Oxford Diffraction, 2017)
Empirical absorption correction using spherical harmonics,
 implemented in SCALE3 ABSPACK scaling algorithm.
;
_exptl_crystal_colour 'clear light green'
_exptl_crystal_colour_lustre clear
_exptl_crystal_colour_modifier light
_exptl_crystal_colour_primary green
_exptl_crystal_density_diffrn 1.543
_exptl_crystal_description rhombohedral
_exptl_crystal_F_000 6784
_exptl_crystal_size_max 0.2
_exptl_crystal_size_mid 0.1
_exptl_crystal_size_min 0.1
_refine_diff_density_max 1.991
_refine_diff_density_min -1.442
_refine_diff_density_rms 0.119
_refine_ls_extinction_method none
_refine_ls_goodness_of_fit_ref 1.072
_refine_ls_hydrogen_treatment constr
_refine_ls_matrix_type full
_refine_ls_number_parameters 1820
_refine_ls_number_reflns 29158
_refine_ls_number_restraints 110
_refine_ls_restrained_S_all 1.082
_refine_ls_R_factor_all 0.0699
_refine_ls_R_factor_gt 0.0656
_refine_ls_shift/su_max 0.001
_refine_ls_shift/su_mean 0.000
_refine_ls_structure_factor_coef Fsqd
_refine_ls_weighting_details 'w=1/[\s^2^(Fo^2^)+(0.0992P)^2^+49.0330P] where P=(Fo^2^+2Fc^2^)/3'
_refine_ls_weighting_scheme calc
_refine_ls_wR_factor_gt 0.1877
_refine_ls_wR_factor_ref 0.1910
_reflns_Friedel_coverage 0.000
_reflns_number_gt 26404
_reflns_number_total 29158
_reflns_threshold_expression 'I > 2\s(I)'
_cod_data_source_file c9dt04368c2.cif
_cod_data_source_block cage1
_cod_original_cell_volume 14278.08(13)
_cod_database_code 7701969
_shelx_shelxl_version_number 2018/3
_chemical_oxdiff_formula CHONCuCl
_shelx_space_group_comment
;
The symmetry employed for this shelxl refinement is uniquely defined
by the following loop, which should always be used as a source of
symmetry information in preference to the above space-group names.
They are only intended as comments.
;
_shelx_estimated_absorpt_t_max 0.756
_shelx_estimated_absorpt_t_min 0.589
_reflns_odcompleteness_completeness 99.20
_reflns_odcompleteness_iscentric 1
_reflns_odcompleteness_theta 66.97
_olex2_refinement_description
;
1. Fixed Uiso
 At 1.2 times of:
  All C(H) groups, All C(H,H) groups
 At 1.5 times of:
  All C(H,H,H) groups, All O(H,H) groups
2. Restrained distances
 O4-Cl0A
 1.44 with sigma of 0.01
 O5-Cl0A
 1.44 with sigma of 0.01
 O3-Cl0A
 1.44 with sigma of 0.01
 Cl0A-O2
 1.44 with sigma of 0.01
 Cl2-O27
 1.44 with sigma of 0.01
 Cl2-O25
 1.44 with sigma of 0.01
 Cl2-O24
 1.44 with sigma of 0.01
 Cl2-O26
 1.44 with sigma of 0.01
 Cl0A-O3
 1.44 with sigma of 0.01
 Cl0A-O4
 1.44 with sigma of 0.01
 O5-O3
 2.35 with sigma of 0.02
 O5-O2
 2.35 with sigma of 0.02
 O2-O3
 2.35 with sigma of 0.02
 O5-O4
 2.35 with sigma of 0.02
 O4-O3
 2.35 with sigma of 0.02
 O4-O2
 2.35 with sigma of 0.02
 O26-O25
 2.35 with sigma of 0.02
 O26-O24
 2.35 with sigma of 0.02
 O24-O25
 2.35 with sigma of 0.02
 O26-O27
 2.35 with sigma of 0.02
 O27-O25
 2.35 with sigma of 0.02
 O27-O24
 2.35 with sigma of 0.02
 O25-O24
 2.35 with sigma of 0.02
3. Rigid bond restraints
 O8, O6
 with sigma for 1-2 distances of 0.01 and sigma for 1-3 distances of 0.01
 O9, O6
 with sigma for 1-2 distances of 0.01 and sigma for 1-3 distances of 0.01
 O7, O6
 with sigma for 1-2 distances of 0.01 and sigma for 1-3 distances of 0.01
 C12, O20
 with sigma for 1-2 distances of 0.01 and sigma for 1-3 distances of 0.01
 O6, O7
 with sigma for 1-2 distances of 0.01 and sigma for 1-3 distances of 0.01
 O6, O8
 with sigma for 1-2 distances of 0.01 and sigma for 1-3 distances of 0.01
 O6, O9
 with sigma for 1-2 distances of 0.01 and sigma for 1-3 distances of 0.01
 O26, O25
 with sigma for 1-2 distances of 0.01 and sigma for 1-3 distances of 0.01
 O26, O24
 with sigma for 1-2 distances of 0.01 and sigma for 1-3 distances of 0.01
 O26, O3
 with sigma for 1-2 distances of 0.01 and sigma for 1-3 distances of 0.01
 O24, Cl2
 with sigma for 1-2 distances of 0.01 and sigma for 1-3 distances of 0.01
 O25, Cl2
 with sigma for 1-2 distances of 0.01 and sigma for 1-3 distances of 0.01
4. Uiso/Uaniso restraints and constraints
O8 \\sim O6: within 1.7A with sigma of 0.04 and sigma for terminal atoms of 0.08
O9 \\sim O6: within 1.7A with sigma of 0.04 and sigma for terminal atoms of 0.08
C12 \\sim O20: within 1.7A with sigma of 0.04 and sigma for terminal atoms of
0.08
O6 \\sim O7: within 1.7A with sigma of 0.04 and sigma for terminal atoms of 0.08
O6 \\sim O8: within 1.7A with sigma of 0.04 and sigma for terminal atoms of 0.08
O6 \\sim O9: within 1.7A with sigma of 0.04 and sigma for terminal atoms of 0.08
O3 \\sim O26: within 1.7A with sigma of 0.04 and sigma for terminal atoms of
0.08
O24: within 1.7A with sigma of 0.04 and sigma for terminal atoms of 0.08
O25 \\sim Cl2: within 1.7A with sigma of 0.04 and sigma for terminal atoms of
0.08
Uanis(C12) \\sim Ueq, Uanis(O20) \\sim Ueq: with sigma of 0.1 and sigma for
terminal atoms of 0.2
Uanis(O6) \\sim Ueq, Uanis(O7) \\sim Ueq: with sigma of 0.1 and sigma for
terminal atoms of 0.2
Uanis(O6) \\sim Ueq, Uanis(O9) \\sim Ueq: with sigma of 0.1 and sigma for
terminal atoms of 0.2
Uanis(O6) \\sim Ueq, Uanis(O8) \\sim Ueq: with sigma of 0.1 and sigma for
terminal atoms of 0.2
Uanis(O20) \\sim Ueq: with sigma of 0.1 and sigma for terminal atoms of 0.2
Uanis(O24) \\sim Ueq, Uanis(Cl2) \\sim Ueq: with sigma of 0.1 and sigma for
terminal atoms of 0.2
Uanis(O25) \\sim Ueq, Uanis(Cl2) \\sim Ueq: with sigma of 0.1 and sigma for
terminal atoms of 0.2
Uanis(O26) \\sim Ueq, Uanis(O3) \\sim Ueq: with sigma of 0.1 and sigma for
terminal atoms of 0.2
Uanis(O3) \\sim Ueq: with sigma of 0.1 and sigma for terminal atoms of 0.2
Uanis(O24) \\sim Ueq: with sigma of 0.05 and sigma for terminal atoms of 0.2
Uanis(O25) \\sim Ueq: with sigma of 0.05 and sigma for terminal atoms of 0.2
Uanis(O26) = Uanis(O4)
Uanis(O26) = Uanis(O5)
5. Others
 Fixed Sof: Cl2(0.7) O2(0.75) O26(0.5) Cl0A(0.3) O25(0.5) O24(0.5) O3(0.7)
 O27(0.5) O4(0.25) O5(0.3)
6.a Rotating group:
 O1(H1A,H1B)
6.b Secondary CH2 refined with riding coordinates:
 C037(H03A,H03B), C03D(H03E,H03F), C03G(H03I,H03J), C03H(H03K,H03L), C03K(H03N,
 H03O), C03L(H03P,H03Q), C03M(H03R,H03S), C03O(H03U,H03V), C03P(H03W,H03X),
 C03S(H03,H), C03X(H2AA,HA), C03Y(H3AA,HB), C045(H04A,H04B), C049(H04C,H04D),
 C04C(H04F,H04G), C04F(H04H,H04I), C04L(H04L,H04M), C04M(H04N,H04O), C04Q(H04P,
 H04Q), C04R(H04R,H04S), C04W(H04T,H04U), C04X(H04W,H04X), C050(H05A,H05B),
 C053(H05C,H05D)
6.c Aromatic/amide H refined with riding coordinates:
 C01W(H01W), C020(H020), C023(H023), C024(H024), C026(H026), C028(H028),
 C029(H029), C02A(H02A), C02C(H02C), C02D(H02D), C02G(H02G), C02H(H02H),
 C02I(H02I), C02J(H02J), C02K(H02K), C02N(H02N), C02P(H02P), C02Q(H02Q),
 C02R(H02R), C02T(H02T), C02V(H02V), C02W(H02W), C02X(H02X), C02Z(H02Z),
 C032(H032), C033(H033), C035(H035), C036(H036), C038(H038), C039(H039),
 C03A(H03C), C03B(H03D), C03E(H03G), C03F(H03H), C03I(H03M), C03N(H03T),
 C03Q(H03Y), C03R(H03Z), C03U(H0AA), C03V(H1AA), C040(H040), C042(H042),
 C046(H046), C048(H048), C04B(H04E), C04E(H04Y), C04G(H04J), C04I(H04K),
 C04P(H5AA), C04U(H7AA), C04V(H04V), C04Y(H8AA), C052(H052), C12(H12)
6.d Idealised Me refined as rotating group:
 C04H(H04Z,HC,HD), C04K(H04,HE,HF), C04O(H4AA,HG,HH), C04S(H6AA,HI,HJ),
 C055(H05Q,H05R,H05S), C059(H05T,H05U,H05V), C05A(H05K,H05L,H05M), C05E(H05N,
 H05O,H05P), C05F(H05E,H05F,H05G), C05H(H05W,H05X,H05Y), C05I(H05H,H05I,H05J),
 C4(H4A,H4B,H4C)
;
_platon_squeeze_void_probe_radius 1.20
_olex2_submission_special_instructions 'No special instructions were received'
_oxdiff_exptl_absorpt_empirical_details
;
Empirical correction (ABSPACK) includes:
- Absorption correction using spherical harmonics
- Frame scaling
;
_oxdiff_exptl_absorpt_empirical_full_max 1.286
_oxdiff_exptl_absorpt_empirical_full_min 0.830

loop_
_space_group_symop_operation_xyz
'x, y, z'
'-x, y+1/2, -z+1/2'
'-x, -y, -z'
'x, -y-1/2, z-1/2'

loop_
_atom_site_label
_atom_site_type_symbol
_atom_site_fract_x
_atom_site_fract_y
_atom_site_fract_z
_atom_site_U_iso_or_equiv
_atom_site_adp_type
_atom_site_occupancy
_atom_site_site_symmetry_order
_atom_site_calc_flag
_atom_site_refinement_flags_posn
_atom_site_refinement_flags_adp
_atom_site_refinement_flags_occupancy
_atom_site_disorder_assembly
_atom_site_disorder_group
Cu1 Cu 0.24878(2) 0.22642(2) 0.75101(2) 0.01325(11) Uani 1 1 d . . . . .
Cu2 Cu 0.31844(2) 0.29609(2) 0.55859(2) 0.01394(11) Uani 1 1 d . . . . .
Cu4 Cu 0.17585(2) 0.29713(2) 0.94171(2) 0.01354(11) Uani 1 1 d . . . . .
Cu6 Cu 0.09327(2) 0.45460(2) 0.51825(2) 0.01591(11) Uani 1 1 d . . . . .
Cu8 Cu 0.40198(2) 0.45460(2) 0.98089(2) 0.01555(11) Uani 1 1 d . . . . .
Cu5 Cu -0.03083(2) 0.28945(2) 0.62454(2) 0.01720(12) Uani 1 1 d . . . . .
Cu9 Cu 0.00164(3) 0.46802(2) 0.79458(2) 0.02105(13) Uani 1 1 d . . . . .
Cu3 Cu 0.52867(2) 0.29743(2) 0.86905(2) 0.02087(13) Uani 1 1 d . . . . .
Cu10 Cu 0.24387(2) 0.52892(2) 0.75018(2) 0.02195(13) Uani 1 1 d . . . . .
Cu7 Cu 0.48209(3) 0.47737(2) 0.69739(2) 0.02557(14) Uani 1 1 d . . . . .
Cl0B Cl 0.24481(5) 0.02903(4) 0.85978(4) 0.0318(2) Uani 1 1 d . . . . .
Cl00 Cl 0.27403(6) 0.03077(5) 0.65135(5) 0.0414(3) Uani 1 1 d . . . . .
Cl1 Cl 0.30765(7) 0.71654(6) 0.88835(6) 0.0550(3) Uani 1 1 d . . . . .
Cl2 Cl 0.25080(9) 0.37750(6) 0.73314(8) 0.0431(4) Uani 0.7 1 d D U P A 1
O1 O 0.25241(12) 0.13186(11) 0.75283(10) 0.0263(6) Uani 1 1 d . . . . .
H1A H 0.250252 0.120563 0.721965 0.039 Uiso 1 1 d GR . . . .
H1B H 0.218801 0.120128 0.756813 0.039 Uiso 1 1 d GR . . . .
N11 N 0.12698(14) 0.23035(11) 0.93776(12) 0.0174(6) Uani 1 1 d . . . . .
N9 N 0.37173(14) 0.23161(11) 0.56556(12) 0.0177(6) Uani 1 1 d . . . . .
N44 N 0.04668(13) 0.39754(11) 0.54015(11) 0.0166(6) Uani 1 1 d . . . . .
N17 N 0.25069(13) 0.35071(11) 0.53608(11) 0.0167(6) Uani 1 1 d . . . . .
N1 N 0.27388(13) 0.22751(11) 0.68569(11) 0.0150(5) Uani 1 1 d . . . . .
N42 N 0.44878(13) 0.39868(11) 0.95777(11) 0.0164(5) Uani 1 1 d . . . . .
N19 N 0.24204(13) 0.35285(11) 0.96293(11) 0.0154(5) Uani 1 1 d . . . . .
N3 N 0.22326(13) 0.22799(11) 0.81629(11) 0.0165(6) Uani 1 1 d . . . . .
N23 N 0.32266(13) 0.41079(11) 0.98661(12) 0.0170(6) Uani 1 1 d . . . . .
N6 N 0.44189(14) 0.26401(12) 0.83161(12) 0.0192(6) Uani 1 1 d . . . . .
N13 N 0.32394(14) 0.31240(11) 0.48567(12) 0.0184(6) Uani 1 1 d . . . . .
N36 N 0.11158(15) 0.52381(12) 0.49024(12) 0.0196(6) Uani 1 1 d . . . . .
N15 N 0.16940(14) 0.31502(11) 1.01367(12) 0.0177(6) Uani 1 1 d . . . . .
N2 N 0.34157(13) 0.23356(12) 0.79628(11) 0.0164(6) Uani 1 1 d . . . . .
N21 N 0.17370(14) 0.41139(12) 0.51378(12) 0.0192(6) Uani 1 1 d . . . . .
N8 N 0.05513(14) 0.25768(11) 0.66606(12) 0.0179(6) Uani 1 1 d . . . . .
N4 N 0.15553(13) 0.22900(11) 0.70521(11) 0.0157(5) Uani 1 1 d . . . . .
N7 N 0.20055(13) 0.26197(11) 0.88480(11) 0.0153(5) Uani 1 1 d . . . . .
N34 N 0.38531(14) 0.52397(12) 1.00944(12) 0.0190(6) Uani 1 1 d . . . . .
N12 N -0.04468(14) 0.21868(12) 0.58834(12) 0.0204(6) Uani 1 1 d . . . . .
N5 N 0.29521(13) 0.26095(11) 0.61618(11) 0.0153(5) Uani 1 1 d . . . . .
N48 N -0.00379(14) 0.33482(11) 0.56825(12) 0.0181(6) Uani 1 1 d . . . . .
N46 N 0.50186(14) 0.33967(12) 0.92726(12) 0.0190(6) Uani 1 1 d . . . . .
N40 N 0.02958(14) 0.43567(12) 0.44396(12) 0.0196(6) Uani 1 1 d . . . . .
N26 N 0.29542(15) 0.52347(12) 0.82989(12) 0.0213(6) Uani 1 1 d . . . . .
N20 N -0.03415(13) 0.34788(12) 0.67397(12) 0.0189(6) Uani 1 1 d . . . . .
N38 N 0.46758(14) 0.43575(12) 1.05445(12) 0.0196(6) Uani 1 1 d . . . . .
N27 N 0.32528(15) 0.53093(13) 0.73651(13) 0.0236(6) Uani 1 1 d . . . . .
N32 N 0.13573(14) 0.49040(12) 0.58986(12) 0.0192(6) Uani 1 1 d . . . . .
N29 N 0.07735(15) 0.49878(12) 0.78222(13) 0.0226(6) Uani 1 1 d . . . . .
N10 N 0.54557(15) 0.22818(13) 0.90768(13) 0.0254(7) Uani 1 1 d . . . . .
N18 N 0.52696(14) 0.35632(13) 0.81845(13) 0.0225(6) Uani 1 1 d . . . . .
N25 N 0.16155(15) 0.52732(12) 0.76341(12) 0.0226(6) Uani 1 1 d . . . . .
N43 N 0.43949(15) 0.41918(13) 0.64813(13) 0.0236(6) Uani 1 1 d . . . . .
N41 N 0.04483(14) 0.41082(12) 0.84514(12) 0.0208(6) Uani 1 1 d . . . . .
N30 N 0.35659(14) 0.48995(12) 0.90933(12) 0.0188(6) Uani 1 1 d . . . . .
N45 N 0.09335(14) 0.34145(12) 0.89358(13) 0.0213(6) Uani 1 1 d . . . . .
N28 N 0.19381(15) 0.52407(13) 0.66998(12) 0.0234(6) Uani 1 1 d . . . . .
N47 N 0.39502(15) 0.34773(13) 0.60197(13) 0.0249(7) Uani 1 1 d . . . . .
O17 O 0.2520(2) 0.08113(13) 0.65679(15) 0.0469(9) Uani 1 1 d . . . . .
N22 N 0.52195(15) 0.42551(13) 0.76548(13) 0.0262(7) Uani 1 1 d . . . . .
O2 O 0.2498(5) 0.3315(3) 0.7469(4) 0.080(4) Uani 0.75 1 d D . P B 2
O26 O 0.2349(7) 0.4227(4) 0.7555(6) 0.056(2) Uani 0.5 1 d D U P A 1
N33 N -0.03539(16) 0.53983(13) 0.77036(14) 0.0264(7) Uani 1 1 d . . . . .
N37 N -0.07052(16) 0.45059(14) 0.82147(14) 0.0280(7) Uani 1 1 d . . . . .
N16 N -0.12682(14) 0.30435(13) 0.59266(13) 0.0244(7) Uani 1 1 d . . . . .
N24 N -0.03329(15) 0.41736(12) 0.72557(13) 0.0216(6) Uani 1 1 d . . . . .
O21 O 0.21636(18) 0.89418(14) 0.51206(14) 0.0455(8) Uani 1 1 d . . . . .
O14 O 0.27833(18) 0.00216(16) 0.69632(16) 0.0528(9) Uani 1 1 d . . . . .
N39 N 0.54715(16) 0.46851(14) 0.66112(15) 0.0309(8) Uani 1 1 d . . . . .
N31 N 0.40775(15) 0.50548(12) 0.71365(13) 0.0238(6) Uani 1 1 d . . . . .
N14 N 0.62505(15) 0.31186(15) 0.89432(14) 0.0320(8) Uani 1 1 d . . . . .
C01W C 0.20831(16) 0.37708(13) 0.55095(14) 0.0174(6) Uani 1 1 d . . . . .
H01W H 0.203145 0.372244 0.583857 0.021 Uiso 1 1 calc R . . . .
N50 N 0.19384(16) 0.95335(13) 0.44414(14) 0.0267(7) Uani 1 1 d . . . . .
O18 O -0.02426(17) 0.06614(13) 0.56980(15) 0.0472(8) Uani 1 1 d . . . . .
C020 C 0.28566(16) 0.37820(13) 0.94839(14) 0.0169(6) Uani 1 1 d . . . . .
H020 H 0.290072 0.373814 0.915143 0.020 Uiso 1 1 calc R . . . .
C021 C 0.49987(16) 0.37973(14) 1.00079(14) 0.0180(7) Uani 1 1 d . . . . .
C022 C -0.00311(16) 0.37822(13) 0.49619(14) 0.0176(7) Uani 1 1 d . . . . .
C023 C 0.36981(17) 0.20058(14) 0.60265(15) 0.0196(7) Uani 1 1 d . . . . .
H023 H 0.393185 0.169857 0.609939 0.023 Uiso 1 1 calc R . . . .
C024 C 0.21020(16) 0.34973(14) 1.04021(14) 0.0196(7) Uani 1 1 d . . . . .
H024 H 0.212655 0.360594 1.074259 0.023 Uiso 1 1 calc R . . . .
O12 O 0.2482(3) 0.08106(15) 0.84697(15) 0.0661(13) Uani 1 1 d . . . . .
C026 C 0.11372(15) 0.26792(14) 0.70048(14) 0.0177(7) Uani 1 1 d . . . . .
H026 H 0.124734 0.298915 0.719425 0.021 Uiso 1 1 calc R . . . .
C027 C 0.25156(16) 0.37066(13) 1.01432(14) 0.0165(6) Uani 1 1 d . . . . .
C028 C 0.12957(17) 0.19951(14) 0.90091(14) 0.0199(7) Uani 1 1 d . . . . .
H028 H 0.107515 0.168151 0.894366 0.024 Uiso 1 1 calc R . . . .
C029 C 0.35574(17) 0.55646(14) 0.97236(15) 0.0204(7) Uani 1 1 d . . . . .
H029 H 0.346215 0.589753 0.980716 0.024 Uiso 1 1 calc R . . . .
C02A C 0.28495(17) 0.34825(15) 0.46011(15) 0.0211(7) Uani 1 1 d . . . . .
H02A H 0.283590 0.359753 0.426550 0.025 Uiso 1 1 calc R . . . .
O13 O 0.2473(2) -0.00113(19) 0.81579(17) 0.0651(12) Uani 1 1 d . . . . .
C02C C 0.31694(16) 0.19547(13) 0.67531(14) 0.0172(6) Uani 1 1 d . . . . .
H02C H 0.334400 0.165365 0.694073 0.021 Uiso 1 1 calc R . . . .
C02D C 0.00335(17) 0.18805(14) 0.60604(14) 0.0203(7) Uani 1 1 d . . . . .
H02D H 0.002107 0.154550 0.592732 0.024 Uiso 1 1 calc R . . . .
C02E C 0.33781(17) 0.53950(14) 0.91730(14) 0.0190(7) Uani 1 1 d . . . . .
N49 N -0.07437(17) 0.00455(14) 0.50754(15) 0.0327(8) Uani 1 1 d . . . . .
C02G C 0.13600(18) 0.48820(15) 0.78229(15) 0.0227(7) Uani 1 1 d . . . . .
H02G H 0.156975 0.456913 0.794222 0.027 Uiso 1 1 calc R . . . .
C02H C 0.14246(17) 0.55537(14) 0.52731(15) 0.0214(7) Uani 1 1 d . . . . .
H02H H 0.154306 0.587977 0.519113 0.026 Uiso 1 1 calc R . . . .
C02I C 0.38233(15) 0.27248(14) 0.79745(14) 0.0188(7) Uani 1 1 d . . . . .
H02I H 0.370167 0.302268 0.776553 0.023 Uiso 1 1 calc R . . . .
C02J C -0.01041(16) 0.40015(14) 0.44464(14) 0.0195(7) Uani 1 1 d . . . . .
H02J H -0.042579 0.389129 0.413288 0.023 Uiso 1 1 calc R . . . .
C02K C 0.50781(16) 0.40128(14) 1.05291(14) 0.0197(7) Uani 1 1 d . . . . .
H02K H 0.540752 0.390507 1.083887 0.024 Uiso 1 1 calc R . . . .
C02L C 0.24348(16) 0.36982(14) 0.48569(14) 0.0183(7) Uani 1 1 d . . . . .
C02M C 0.16800(16) 0.21521(13) 0.86989(14) 0.0166(6) Uani 1 1 d . . . . .
C02N C 0.26271(15) 0.26589(13) 0.64923(13) 0.0158(6) Uani 1 1 d . . . . .
H02N H 0.234861 0.293287 0.647341 0.019 Uiso 1 1 calc R . . . .
O23 O 0.4826(2) 0.66259(16) 0.83274(17) 0.0589(10) Uani 1 1 d . . . . .
C02P C 0.04389(16) 0.37027(13) 0.58164(14) 0.0176(6) Uani 1 1 d . . . . .
H02P H 0.072188 0.375138 0.616719 0.021 Uiso 1 1 calc R . . . .
C02Q C 0.09811(17) 0.38184(14) 0.86320(14) 0.0189(7) Uani 1 1 d . . . . .
H02Q H 0.134835 0.388954 0.855478 0.023 Uiso 1 1 calc R . . . .
C02R C 0.18177(17) 0.19501(14) 0.82768(14) 0.0190(7) Uani 1 1 d . . . . .
H02R H 0.165711 0.164178 0.809819 0.023 Uiso 1 1 calc R . . . .
C02S C 0.15844(17) 0.53882(14) 0.58248(15) 0.0203(7) Uani 1 1 d . . . . .
C02T C 0.23265(16) 0.26712(13) 0.85174(13) 0.0164(6) Uani 1 1 d . . . . .
H02T H 0.259277 0.295211 0.852886 0.020 Uiso 1 1 calc R . . . .
C02U C 0.05956(16) 0.20813(14) 0.64773(14) 0.0185(7) Uani 1 1 d . . . . .
C02V C 0.37729(17) 0.19734(14) 0.83135(14) 0.0191(7) Uani 1 1 d . . . . .
H02V H 0.362639 0.165664 0.839163 0.023 Uiso 1 1 calc R . . . .
C02W C 0.12152(16) 0.19093(14) 0.67208(13) 0.0174(6) Uani 1 1 d . . . . .
H02W H 0.137353 0.158833 0.666764 0.021 Uiso 1 1 calc R . . . .
C02X C 0.34907(18) 0.49435(15) 0.71286(15) 0.0228(7) Uani 1 1 d . . . . .
H02X H 0.326893 0.464367 0.697527 0.027 Uiso 1 1 calc R . . . .
N35 N 0.51903(17) 0.54832(14) 0.72533(17) 0.0368(9) Uani 1 1 d . . . . .
C02Z C 0.30095(16) 0.40616(14) 1.02835(14) 0.0186(7) Uani 1 1 d . . . . .
H02Z H 0.316832 0.423992 1.060832 0.022 Uiso 1 1 calc R . . . .
C030 C 0.06432(18) 0.54833(14) 0.76166(16) 0.0234(7) Uani 1 1 d . . . . .
C031 C 0.43922(17) 0.21600(15) 0.85329(14) 0.0209(7) Uani 1 1 d . . . . .
C032 C 0.45241(16) 0.37324(13) 0.91530(14) 0.0181(7) Uani 1 1 d . . . . .
H032 H 0.423400 0.378198 0.880509 0.022 Uiso 1 1 calc R . . . .
C033 C -0.03352(16) 0.33985(14) 0.51392(14) 0.0193(7) Uani 1 1 d . . . . .
H033 H -0.068515 0.320554 0.492486 0.023 Uiso 1 1 calc R . . . .
C034 C 0.32995(15) 0.21539(13) 0.63241(14) 0.0158(6) Uani 1 1 d . . . . .
C035 C 0.48991(17) 0.38805(15) 0.78045(15) 0.0236(7) Uani 1 1 d . . . . .
H035 H 0.445544 0.384519 0.765542 0.028 Uiso 1 1 calc R . . . .
C036 C 0.49702(18) 0.19773(16) 0.89390(15) 0.0250(8) Uani 1 1 d . . . . .
H036 H 0.499130 0.165197 0.909543 0.030 Uiso 1 1 calc R . . . .
C037 C 0.12317(18) 0.29345(15) 1.03546(15) 0.0224(7) Uani 1 1 d . . . . .
H03A H 0.081436 0.309033 1.017294 0.027 Uiso 1 1 calc R . . . .
H03B H 0.136387 0.301785 1.073444 0.027 Uiso 1 1 calc R . . . .
C038 C 0.53180(16) 0.34361(14) 0.98182(15) 0.0205(7) Uani 1 1 d . . . . .
H038 H 0.567769 0.324932 1.002581 0.025 Uiso 1 1 calc R . . . .
C039 C 0.00075(17) 0.37910(14) 0.71354(15) 0.0207(7) Uani 1 1 d . . . . .
H039 H 0.044681 0.374893 0.731288 0.025 Uiso 1 1 calc R . . . .
C03A C 0.39148(17) 0.38486(14) 0.63576(15) 0.0212(7) Uani 1 1 d . . . . .
H03C H 0.358539 0.386696 0.649500 0.025 Uiso 1 1 calc R . . . .
C03B C 0.33005(17) 0.48241(15) 0.85661(14) 0.0203(7) Uani 1 1 d . . . . .
H03D H 0.334779 0.451915 0.839704 0.024 Uiso 1 1 calc R . . . .
C03C C -0.09615(17) 0.36720(15) 0.65920(15) 0.0219(7) Uani 1 1 d . . . . .
C03D C 0.36879(18) 0.29028(15) 0.46274(15) 0.0223(7) Uani 1 1 d . . . . .
H03E H 0.409504 0.308352 0.477284 0.027 Uiso 1 1 calc R . . . .
H03F H 0.352188 0.295431 0.424067 0.027 Uiso 1 1 calc R . . . .
C03E C 0.19626(17) 0.40698(15) 0.47246(15) 0.0213(7) Uani 1 1 d . . . . .
H03G H 0.182030 0.425970 0.440645 0.026 Uiso 1 1 calc R . . . .
C03F C 0.11642(18) 0.56612(15) 0.75020(16) 0.0247(8) Uani 1 1 d . . . . .
H03H H 0.120272 0.598441 0.736111 0.030 Uiso 1 1 calc R . . . .
C03G C 0.02619(18) 0.45946(15) 0.39296(14) 0.0228(7) Uani 1 1 d . . . . .
H03I H -0.013840 0.449739 0.364971 0.027 Uiso 1 1 calc R . . . .
H03J H 0.061172 0.446593 0.382775 0.027 Uiso 1 1 calc R . . . .
C03H C 0.08768(18) 0.21678(15) 0.97004(15) 0.0220(7) Uani 1 1 d . . . . .
H03K H 0.082081 0.179452 0.969525 0.026 Uiso 1 1 calc R . . . .
H03L H 0.045586 0.232430 0.954006 0.026 Uiso 1 1 calc R . . . .
C03I C 0.15824(17) 0.48371(15) 0.64272(15) 0.0228(7) Uani 1 1 d . . . . .
H03M H 0.150351 0.454153 0.659448 0.027 Uiso 1 1 calc R . . . .
C03J C 0.42297(19) 0.55251(15) 0.74007(17) 0.0267(8) Uani 1 1 d . . . . .
C03K C 0.4020(2) 0.53830(15) 1.06608(15) 0.0260(8) Uani 1 1 d . . . . .
H03N H 0.369484 0.524819 1.079052 0.031 Uiso 1 1 calc R . . . .
H03O H 0.401837 0.575800 1.068966 0.031 Uiso 1 1 calc R . . . .
C03L C 0.47170(18) 0.45916(15) 1.10584(14) 0.0232(7) Uani 1 1 d . . . . .
H03P H 0.511969 0.449324 1.133459 0.028 Uiso 1 1 calc R . . . .
H03Q H 0.437036 0.446110 1.116340 0.028 Uiso 1 1 calc R . . . .
C03M C 0.11803(17) 0.23501(14) 1.02827(14) 0.0209(7) Uani 1 1 d . . . . .
H03R H 0.092895 0.221537 1.048586 0.025 Uiso 1 1 calc R . . . .
H03S H 0.160716 0.220236 1.043513 0.025 Uiso 1 1 calc R . . . .
C03N C 0.00304(19) 0.56939(15) 0.75744(17) 0.0273(8) Uani 1 1 d . . . . .
H03T H -0.008300 0.603205 0.745770 0.033 Uiso 1 1 calc R . . . .
C03O C 0.46752(19) 0.51775(16) 1.10169(15) 0.0263(8) Uani 1 1 d . . . . .
H03U H 0.499537 0.530076 1.087582 0.032 Uiso 1 1 calc R . . . .
H03V H 0.477964 0.532043 1.137559 0.032 Uiso 1 1 calc R . . . .
C03P C 0.41257(18) 0.21953(15) 0.53418(16) 0.0241(8) Uani 1 1 d . . . . .
H03W H 0.423200 0.182913 0.537775 0.029 Uiso 1 1 calc R . . . .
H03X H 0.452282 0.238982 0.548554 0.029 Uiso 1 1 calc R . . . .
C03Q C -0.0603(2) 0.40995(17) 0.85093(16) 0.0304(9) Uani 1 1 d . . . . .
H03Y H -0.091306 0.396506 0.863177 0.036 Uiso 1 1 calc R . . . .
C03R C 0.30064(17) 0.55969(15) 0.86830(15) 0.0216(7) Uani 1 1 d . . . . .
H03Z H 0.282220 0.592539 0.862433 0.026 Uiso 1 1 calc R . . . .
C03S C 0.37965(18) 0.23267(14) 0.47478(15) 0.0215(7) Uani 1 1 d . . . . .
H03 H 0.405473 0.219126 0.455092 0.026 Uiso 1 1 calc R . . . .
H H 0.338473 0.215154 0.461489 0.026 Uiso 1 1 calc R . . . .
C03U C 0.37224(18) 0.56791(16) 0.75416(16) 0.0274(8) Uani 1 1 d . . . . .
H0AA H 0.370063 0.598157 0.772503 0.033 Uiso 1 1 calc R . . . .
C03V C -0.09483(18) 0.40985(15) 0.69131(16) 0.0244(8) Uani 1 1 d . . . . .
H1AA H -0.130050 0.429997 0.689762 0.029 Uiso 1 1 calc R . . . .
C03W C 0.58848(17) 0.37532(17) 0.82838(17) 0.0278(8) Uani 1 1 d . . . . .
C03X C 0.09519(19) 0.53848(15) 0.43360(15) 0.0241(8) Uani 1 1 d . . . . .
H2AA H 0.127964 0.525307 0.420804 0.029 Uiso 1 1 calc R . . . .
HA H 0.095156 0.576002 0.430952 0.029 Uiso 1 1 calc R . . . .
C03Y C 0.03029(19) 0.51801(16) 0.39762(15) 0.0252(8) Uani 1 1 d . . . . .
H3AA H -0.002048 0.530083 0.411486 0.030 Uiso 1 1 calc R . . . .
HB H 0.020211 0.532572 0.361905 0.030 Uiso 1 1 calc R . . . .
O10 O 0.2992(2) 0.0193(2) 0.90781(16) 0.0728(14) Uani 1 1 d . . . . .
C040 C 0.19415(19) 0.55887(16) 0.63152(16) 0.0258(8) Uani 1 1 d . . . . .
H040 H 0.215075 0.590726 0.637609 0.031 Uiso 1 1 calc R . . . .
N54 N 0.0621(2) 0.72186(18) 0.72853(19) 0.0488(11) Uani 1 1 d . . . . .
C042 C 0.58444(19) 0.41769(17) 0.79578(17) 0.0290(9) Uani 1 1 d . . . . .
H042 H 0.618814 0.437550 0.794750 0.035 Uiso 1 1 calc R . . . .
C043 C 0.4757(2) 0.40350(18) 0.61879(18) 0.0328(9) Uani 1 1 d . . . . .
N52 N 0.3086(2) 0.95158(16) 1.04722(19) 0.0465(10) Uani 1 1 d . . . . .
C045 C -0.10269(17) 0.20184(16) 0.54390(16) 0.0266(8) Uani 1 1 d . . . . .
H04A H -0.102590 0.164335 0.541121 0.032 Uiso 1 1 calc R . . . .
H04B H -0.102045 0.216141 0.510336 0.032 Uiso 1 1 calc R . . . .
C046 C -0.14441(17) 0.34225(15) 0.61542(16) 0.0254(8) Uani 1 1 d . . . . .
H046 H -0.186967 0.353061 0.603849 0.031 Uiso 1 1 calc R . . . .
O22 O 0.2790(3) 0.88670(18) 0.98664(19) 0.0828(16) Uani 1 1 d . . . . .
C048 C 0.4834(2) 0.57468(17) 0.7441(2) 0.0351(10) Uani 1 1 d . . . . .
H048 H 0.496174 0.607004 0.759788 0.042 Uiso 1 1 calc R . . . .
C049 C -0.16332(18) 0.21902(17) 0.55226(18) 0.0303(9) Uani 1 1 d . . . . .
H04C H -0.161512 0.207966 0.587662 0.036 Uiso 1 1 calc R . . . .
H04D H -0.199816 0.202039 0.525832 0.036 Uiso 1 1 calc R . . . .
C04A C 0.00145(18) 0.38625(16) 0.86406(16) 0.0269(8) Uani 1 1 d . . . . .
C04B C 0.5335(2) 0.43189(19) 0.62669(19) 0.0373(10) Uani 1 1 d . . . . .
H04E H 0.560008 0.423949 0.607501 0.045 Uiso 1 1 calc R . . . .
C04C C -0.17349(18) 0.27753(17) 0.54751(18) 0.0311(9) Uani 1 1 d . . . . .
H04F H -0.169612 0.289514 0.514194 0.037 Uiso 1 1 calc R . . . .
H04G H -0.216448 0.285648 0.546359 0.037 Uiso 1 1 calc R . . . .
O11 O 0.1873(3) 0.0193(3) 0.86733(19) 0.101(2) Uani 1 1 d . . . . .
C04E C 0.2161(2) 0.93908(19) 0.49546(18) 0.0351(10) Uani 1 1 d . . . . .
H04Y H 0.232910 0.964900 0.521047 0.042 Uiso 1 1 calc R . . . .
C04F C -0.0985(2) 0.55883(18) 0.76678(19) 0.0347(10) Uani 1 1 d . . . . .
H04H H -0.129835 0.549114 0.732155 0.042 Uiso 1 1 calc R . . . .
H04I H -0.097433 0.596389 0.768862 0.042 Uiso 1 1 calc R . . . .
C04G C 0.63945(19) 0.34959(19) 0.86928(18) 0.0337(9) Uani 1 1 d . . . . .
H04J H 0.681863 0.359872 0.877525 0.040 Uiso 1 1 calc R . . . .
C04H C 0.1662(2) 0.91504(17) 0.40224(17) 0.0311(9) Uani 1 1 d . . . . .
H04Z H 0.188929 0.882863 0.412454 0.047 Uiso 1 1 calc GR . . . .
HC H 0.169468 0.927054 0.369130 0.047 Uiso 1 1 calc GR . . . .
HD H 0.121820 0.909868 0.397441 0.047 Uiso 1 1 calc GR . . . .
C04I C 0.03185(19) 0.34370(16) 0.89393(16) 0.0279(8) Uani 1 1 d . . . . .
H04K H 0.013783 0.320535 0.911322 0.033 Uiso 1 1 calc R . . . .
N53 N 0.4647(3) 0.74476(19) 0.8005(2) 0.0557(12) Uani 1 1 d . . . . .
C04K C 0.1929(2) 1.00695(16) 0.4274(2) 0.0338(9) Uani 1 1 d . . . . .
H04 H 0.209548 1.028723 0.458558 0.051 Uiso 1 1 calc GR . . . .
HE H 0.149552 1.016999 0.406962 0.051 Uiso 1 1 calc GR . . . .
HF H 0.218857 1.010600 0.405494 0.051 Uiso 1 1 calc GR . . . .
C04L C -0.1315(2) 0.47929(18) 0.80753(19) 0.0347(10) Uani 1 1 d . . . . .
H04L H -0.153262 0.469301 0.831809 0.042 Uiso 1 1 calc R . . . .
H04M H -0.159039 0.470472 0.771184 0.042 Uiso 1 1 calc R . . . .
C04M C 0.60558(19) 0.21242(19) 0.95005(17) 0.0334(9) Uani 1 1 d . . . . .
H04N H 0.605011 0.175248 0.955478 0.040 Uiso 1 1 calc R . . . .
H04O H 0.608910 0.229341 0.983533 0.040 Uiso 1 1 calc R . . . .
O6 O 0.3065(3) 0.6793(2) 0.9270(2) 0.0895(16) Uani 1 1 d . U . . .
C04O C -0.0870(2) 0.0390(2) 0.4616(2) 0.0426(11) Uani 1 1 d . . . . .
H4AA H -0.071607 0.073170 0.474012 0.064 Uiso 1 1 calc GR . . . .
HG H -0.132321 0.040338 0.441831 0.064 Uiso 1 1 calc GR . . . .
HH H -0.065329 0.026284 0.438651 0.064 Uiso 1 1 calc GR . . . .
C04P C -0.0446(2) 0.02154(18) 0.55727(19) 0.0350(9) Uani 1 1 d . . . . .
H5AA H -0.038528 -0.002047 0.585125 0.042 Uiso 1 1 calc R . . . .
C04Q C 0.66347(19) 0.2265(2) 0.93549(19) 0.0394(11) Uani 1 1 d . . . . .
H04P H 0.701122 0.209456 0.960401 0.047 Uiso 1 1 calc R . . . .
H04Q H 0.657033 0.213605 0.899649 0.047 Uiso 1 1 calc R . . . .
C04R C 0.67549(19) 0.2843(2) 0.9370(2) 0.0444(12) Uani 1 1 d . . . . .
H04R H 0.677833 0.297826 0.971676 0.053 Uiso 1 1 calc R . . . .
H04S H 0.716499 0.290642 0.933038 0.053 Uiso 1 1 calc R . . . .
C04S C -0.0948(2) -0.04911(18) 0.4970(2) 0.0420(11) Uani 1 1 d . . . . .
H6AA H -0.140198 -0.050302 0.477352 0.063 Uiso 1 1 calc GR . . . .
HI H -0.085229 -0.067224 0.530500 0.063 Uiso 1 1 calc GR . . . .
HJ H -0.072541 -0.065259 0.476162 0.063 Uiso 1 1 calc GR . . . .
O15 O 0.3368(2) 0.0367(3) 0.6475(2) 0.093(2) Uani 1 1 d . . . . .
C04U C 0.4572(3) 0.70504(19) 0.8313(2) 0.0460(12) Uani 1 1 d . . . . .
H7AA H 0.431821 0.710231 0.852128 0.055 Uiso 1 1 calc R . . . .
C04V C 0.4483(2) 0.3592(2) 0.5912(2) 0.0399(11) Uani 1 1 d . . . . .
H04V H 0.463989 0.340256 0.568685 0.048 Uiso 1 1 calc R . . . .
C04W C 0.6061(2) 0.49859(18) 0.6722(2) 0.0398(11) Uani 1 1 d . . . . .
H04T H 0.622931 0.492864 0.643569 0.048 Uiso 1 1 calc R . . . .
H04U H 0.638068 0.486739 0.705617 0.048 Uiso 1 1 calc R . . . .
C04X C -0.1194(2) 0.53724(18) 0.8115(2) 0.0387(10) Uani 1 1 d . . . . .
H04W H -0.086501 0.544926 0.845974 0.046 Uiso 1 1 calc R . . . .
H04X H -0.158423 0.554767 0.810302 0.046 Uiso 1 1 calc R . . . .
C04Y C 0.2818(3) 0.9321(2) 0.9983(2) 0.0470(12) Uani 1 1 d . . . . .
H8AA H 0.263607 0.955506 0.970368 0.056 Uiso 1 1 calc R . . . .
O19 O 0.0585(3) 0.7104(3) 0.6450(2) 0.104(2) Uani 1 1 d . . . . .
C050 C 0.5806(2) 0.56965(19) 0.7263(2) 0.0467(13) Uani 1 1 d . . . . .
H05A H 0.614821 0.556401 0.757610 0.056 Uiso 1 1 calc R . . . .
H05B H 0.579827 0.607093 0.729571 0.056 Uiso 1 1 calc R . . . .
C052 C 0.0852(4) 0.7070(2) 0.6918(2) 0.0617(16) Uani 1 1 d . . . . .
H052 H 0.126066 0.692505 0.703841 0.074 Uiso 1 1 calc R . . . .
C053 C 0.5944(2) 0.55591(19) 0.6763(2) 0.0471(13) Uani 1 1 d . . . . .
H05C H 0.631843 0.575047 0.676283 0.056 Uiso 1 1 calc R . . . .
H05D H 0.558349 0.566544 0.644900 0.056 Uiso 1 1 calc R . . . .
C055 C 0.3365(3) 0.9174(2) 1.0937(2) 0.0550(14) Uani 1 1 d . . . . .
H05Q H 0.318613 0.883219 1.084998 0.082 Uiso 1 1 calc GR . . . .
H05R H 0.326995 0.930671 1.123782 0.082 Uiso 1 1 calc GR . . . .
H05S H 0.382163 0.915741 1.102806 0.082 Uiso 1 1 calc GR . . . .
O9 O 0.3669(3) 0.7445(3) 0.9099(2) 0.115(2) Uani 1 1 d . U . . .
C059 C 0.3094(3) 1.0056(2) 1.0581(3) 0.0688(19) Uani 1 1 d . . . . .
H05T H 0.289621 1.024189 1.025056 0.103 Uiso 1 1 calc GR . . . .
H05U H 0.353017 1.017032 1.074934 0.103 Uiso 1 1 calc GR . . . .
H05V H 0.286240 1.012113 1.081805 0.103 Uiso 1 1 calc GR . . . .
C05A C 0.0005(3) 0.7439(3) 0.7172(3) 0.074(2) Uani 1 1 d . . . . .
H05K H -0.021579 0.745119 0.678904 0.111 Uiso 1 1 calc GR . . . .
H05L H 0.004874 0.778371 0.731600 0.111 Uiso 1 1 calc GR . . . .
H05M H -0.023549 0.723058 0.733266 0.111 Uiso 1 1 calc GR . . . .
O7 O 0.2954(6) 0.6957(3) 0.8392(3) 0.213(6) Uani 1 1 d . U . . .
N51 N 0.2499(3) 0.8567(3) 0.7688(4) 0.088(2) Uani 1 1 d . . . . .
C05E C 0.0997(3) 0.7142(3) 0.7859(2) 0.0647(16) Uani 1 1 d . . . . .
H05N H 0.139788 0.697898 0.789687 0.097 Uiso 1 1 calc GR . . . .
H05O H 0.076160 0.692599 0.801798 0.097 Uiso 1 1 calc GR . . . .
H05P H 0.107820 0.747223 0.803852 0.097 Uiso 1 1 calc GR . . . .
C05F C 0.5034(4) 0.7424(3) 0.7702(3) 0.084(3) Uani 1 1 d . . . . .
H05E H 0.532817 0.713948 0.782311 0.126 Uiso 1 1 calc GR . . . .
H05F H 0.527121 0.774207 0.774195 0.126 Uiso 1 1 calc GR . . . .
H05G H 0.477491 0.737489 0.733028 0.126 Uiso 1 1 calc GR . . . .
O8 O 0.2654(5) 0.7567(3) 0.8878(5) 0.197(5) Uani 1 1 d . U . . .
C05H C 0.1969(4) 0.8142(3) 0.7539(5) 0.120(4) Uani 1 1 d . . . . .
H05W H 0.210085 0.786378 0.779466 0.179 Uiso 1 1 calc GR . . . .
H05X H 0.190354 0.801222 0.718515 0.179 Uiso 1 1 calc GR . . . .
H05Y H 0.157640 0.828914 0.754601 0.179 Uiso 1 1 calc GR . . . .
C05I C 0.4315(7) 0.7950(3) 0.7996(4) 0.130(5) Uani 1 1 d . . . . .
H05H H 0.397903 0.799396 0.765241 0.196 Uiso 1 1 calc GR . . . .
H05I H 0.461717 0.822862 0.805644 0.196 Uiso 1 1 calc GR . . . .
H05J H 0.413299 0.795031 0.827414 0.196 Uiso 1 1 calc GR . . . .
O16 O 0.2350(3) 0.0106(2) 0.60446(19) 0.0971(19) Uani 1 1 d . . . . .
C4 C 0.2795(5) 0.8722(3) 0.8244(4) 0.092(3) Uani 1 1 d . . . . .
H4A H 0.247316 0.875036 0.840444 0.137 Uiso 1 1 calc GR . . . .
H4B H 0.300254 0.905145 0.826147 0.137 Uiso 1 1 calc GR . . . .
H4C H 0.310753 0.846744 0.843449 0.137 Uiso 1 1 calc GR . . . .
O20 O 0.2381(6) 0.8684(5) 0.6811(4) 0.206(5) Uani 1 1 d . U . . .
C12 C 0.2634(6) 0.8800(4) 0.7334(5) 0.111(3) Uani 1 1 d . U . . .
H12 H 0.292843 0.907024 0.743909 0.133 Uiso 1 1 calc R . . . .
Cl0A Cl 0.2318(2) 0.37836(13) 0.75969(17) 0.0464(10) Uani 0.3 1 d D . P B 2
O25 O 0.3033(3) 0.3759(2) 0.7180(3) 0.0481(18) Uani 0.5 1 d D U P A 1
O24 O 0.1927(3) 0.3695(3) 0.6817(2) 0.0450(16) Uani 0.5 1 d D U P A 1
O3 O 0.2502(4) 0.4260(2) 0.7481(3) 0.069(3) Uani 0.7 1 d D U P B 2
O27 O 0.2440(5) 0.3347(3) 0.7637(4) 0.032(2) Uani 0.5 1 d D . P A 1
O4 O 0.1619(4) 0.3820(5) 0.7274(5) 0.056(2) Uani 0.25 1 d D . P B 2
O5 O 0.2301(6) 0.3819(4) 0.8136(4) 0.056(2) Uani 0.3 1 d D . P B 2

loop_
_atom_site_aniso_label
_atom_site_aniso_U_11
_atom_site_aniso_U_22
_atom_site_aniso_U_33
_atom_site_aniso_U_23
_atom_site_aniso_U_13
_atom_site_aniso_U_12
Cu1 0.0102(2) 0.0175(3) 0.0113(2) 0.00005(16) 0.00278(19) 0.00016(16)
Cu2 0.0142(2) 0.0143(2) 0.0144(2) 0.00034(17) 0.00629(19) 0.00183(17)
Cu4 0.0134(2) 0.0143(2) 0.0138(2) 0.00052(17) 0.00600(19) -0.00194(17)
Cu6 0.0158(2) 0.0177(2) 0.0146(2) 0.00454(18) 0.00584(19) 0.00306(18)
Cu8 0.0157(2) 0.0178(2) 0.0137(2) -0.00434(18) 0.00587(19) -0.00392(18)
Cu5 0.0107(2) 0.0194(3) 0.0188(3) 0.00306(19) 0.00186(19) -0.00013(18)
Cu9 0.0197(3) 0.0219(3) 0.0233(3) 0.0058(2) 0.0098(2) 0.0088(2)
Cu3 0.0106(2) 0.0296(3) 0.0194(3) -0.0065(2) 0.0016(2) 0.0012(2)
Cu10 0.0193(3) 0.0288(3) 0.0167(3) 0.0005(2) 0.0050(2) -0.0008(2)
Cu7 0.0229(3) 0.0238(3) 0.0339(3) -0.0098(2) 0.0148(2) -0.0121(2)
Cl0B 0.0374(5) 0.0336(5) 0.0273(5) -0.0006(4) 0.0152(4) -0.0012(4)
Cl00 0.0471(6) 0.0463(6) 0.0332(6) -0.0003(5) 0.0172(5) 0.0021(5)
Cl1 0.0559(8) 0.0602(8) 0.0497(7) 0.0002(6) 0.0198(6) 0.0067(6)
Cl2 0.0681(11) 0.0238(7) 0.0523(10) 0.0096(6) 0.0399(9) 0.0121(7)
O1 0.0310(15) 0.0200(13) 0.0292(15) -0.0005(10) 0.0123(12) -0.0011(10)
N11 0.0172(13) 0.0189(14) 0.0173(14) 0.0012(11) 0.0077(11) -0.0018(11)
N9 0.0163(13) 0.0191(14) 0.0197(14) 0.0005(11) 0.0090(11) 0.0025(11)
N44 0.0145(13) 0.0185(14) 0.0167(14) 0.0021(11) 0.0057(11) 0.0028(11)
N17 0.0170(13) 0.0167(13) 0.0169(14) 0.0006(11) 0.0069(11) -0.0005(11)
N1 0.0119(12) 0.0178(13) 0.0144(13) -0.0003(11) 0.0036(10) 0.0005(10)
N42 0.0148(13) 0.0184(14) 0.0164(14) -0.0010(11) 0.0061(11) -0.0025(11)
N19 0.0156(13) 0.0154(13) 0.0155(13) 0.0002(10) 0.0061(11) 0.0003(10)
N3 0.0144(13) 0.0181(14) 0.0162(14) 0.0012(11) 0.0044(11) -0.0016(11)
N23 0.0143(13) 0.0165(13) 0.0213(15) -0.0037(11) 0.0075(11) -0.0023(11)
N6 0.0132(13) 0.0234(15) 0.0186(14) -0.0020(12) 0.0029(11) 0.0017(11)
N13 0.0207(14) 0.0179(14) 0.0190(14) 0.0004(11) 0.0100(12) 0.0017(11)
N36 0.0225(14) 0.0194(14) 0.0192(15) 0.0064(11) 0.0104(12) 0.0059(12)
N15 0.0191(14) 0.0175(14) 0.0183(14) 0.0021(11) 0.0087(12) -0.0007(11)
N2 0.0126(13) 0.0221(14) 0.0137(13) 0.0002(11) 0.0037(11) 0.0000(11)
N21 0.0162(13) 0.0182(14) 0.0245(15) 0.0070(12) 0.0089(12) 0.0042(11)
N8 0.0155(13) 0.0173(14) 0.0196(14) 0.0003(11) 0.0047(11) 0.0004(11)
N4 0.0143(13) 0.0193(14) 0.0130(13) -0.0003(11) 0.0044(11) -0.0007(11)
N7 0.0142(13) 0.0153(13) 0.0160(14) -0.0014(11) 0.0050(11) -0.0024(10)
N34 0.0224(14) 0.0195(14) 0.0178(15) -0.0051(11) 0.0105(12) -0.0057(11)
N12 0.0152(14) 0.0229(15) 0.0193(15) 0.0020(12) 0.0012(12) -0.0036(11)
N5 0.0154(13) 0.0152(13) 0.0145(13) 0.0006(10) 0.0045(11) 0.0039(10)
N48 0.0167(13) 0.0173(14) 0.0209(15) 0.0008(11) 0.0075(11) 0.0003(11)
N46 0.0147(13) 0.0217(14) 0.0208(15) -0.0019(12) 0.0065(11) -0.0010(11)
N40 0.0182(14) 0.0239(15) 0.0165(14) 0.0056(12) 0.0061(11) 0.0065(12)
N26 0.0211(14) 0.0253(16) 0.0179(15) -0.0020(12) 0.0074(12) 0.0007(12)
N20 0.0139(13) 0.0228(15) 0.0203(15) 0.0065(12) 0.0066(11) 0.0041(11)
N38 0.0182(14) 0.0254(15) 0.0151(14) -0.0056(12) 0.0059(11) -0.0075(12)
N27 0.0236(15) 0.0276(16) 0.0183(15) -0.0029(12) 0.0057(12) -0.0068(13)
N32 0.0194(14) 0.0204(15) 0.0179(15) 0.0039(11) 0.0070(12) -0.0003(11)
N29 0.0230(15) 0.0211(15) 0.0242(16) 0.0052(12) 0.0089(13) 0.0065(12)
N10 0.0168(14) 0.0334(18) 0.0204(16) -0.0038(13) -0.0006(12) 0.0066(13)
N18 0.0153(14) 0.0313(17) 0.0219(15) -0.0111(13) 0.0081(12) -0.0051(12)
N25 0.0220(15) 0.0254(16) 0.0185(15) 0.0041(12) 0.0051(12) 0.0048(12)
N43 0.0242(15) 0.0253(16) 0.0240(16) -0.0050(13) 0.0117(13) -0.0089(13)
N41 0.0210(14) 0.0242(15) 0.0184(15) 0.0045(12) 0.0084(12) 0.0067(12)
N30 0.0189(14) 0.0193(14) 0.0186(15) -0.0042(11) 0.0072(12) -0.0008(11)
N45 0.0180(14) 0.0220(15) 0.0234(15) 0.0063(12) 0.0066(12) 0.0048(12)
N28 0.0222(15) 0.0281(16) 0.0181(15) 0.0031(12) 0.0049(12) -0.0039(12)
N47 0.0240(15) 0.0263(16) 0.0250(16) -0.0093(13) 0.0095(13) -0.0087(13)
O17 0.068(2) 0.0315(17) 0.048(2) 0.0001(15) 0.0292(19) 0.0019(16)
N22 0.0244(15) 0.0294(17) 0.0280(17) -0.0129(14) 0.0132(13) -0.0108(13)
O2 0.083(6) 0.044(4) 0.119(10) -0.004(4) 0.044(6) -0.002(3)
O26 0.062(4) 0.041(4) 0.078(5) 0.002(3) 0.040(4) 0.006(3)
N33 0.0235(16) 0.0242(16) 0.0300(17) 0.0064(13) 0.0076(13) 0.0097(13)
N37 0.0244(16) 0.0335(18) 0.0293(17) 0.0085(14) 0.0136(14) 0.0126(14)
N16 0.0142(14) 0.0269(16) 0.0274(17) 0.0064(13) 0.0017(12) -0.0001(12)
N24 0.0215(14) 0.0224(15) 0.0229(15) 0.0049(12) 0.0104(12) 0.0052(12)
O21 0.058(2) 0.046(2) 0.0351(18) 0.0093(15) 0.0192(16) 0.0089(17)
O14 0.050(2) 0.059(2) 0.057(2) 0.0196(19) 0.0276(18) 0.0032(18)
N39 0.0257(17) 0.0344(19) 0.0363(19) -0.0078(15) 0.0156(15) -0.0142(14)
N31 0.0243(15) 0.0217(15) 0.0265(16) -0.0057(13) 0.0105(13) -0.0085(12)
N14 0.0162(15) 0.046(2) 0.0296(18) -0.0083(16) 0.0034(13) 0.0024(14)
C01W 0.0169(15) 0.0160(16) 0.0207(17) 0.0032(13) 0.0086(13) 0.0032(12)
N50 0.0237(16) 0.0247(16) 0.0327(18) -0.0029(14) 0.0114(14) -0.0028(13)
O18 0.0454(19) 0.0359(18) 0.060(2) -0.0117(16) 0.0183(17) -0.0080(15)
C020 0.0169(15) 0.0161(15) 0.0192(16) -0.0033(12) 0.0083(13) -0.0032(12)
C021 0.0137(15) 0.0222(17) 0.0178(16) -0.0010(13) 0.0050(13) -0.0053(13)
C022 0.0152(15) 0.0194(16) 0.0182(17) -0.0010(13) 0.0058(13) 0.0042(12)
C023 0.0170(16) 0.0208(17) 0.0218(17) 0.0007(13) 0.0079(14) 0.0047(13)
C024 0.0180(16) 0.0237(17) 0.0178(16) 0.0001(13) 0.0073(13) -0.0003(13)
O12 0.120(4) 0.0336(19) 0.0319(19) 0.0069(15) 0.011(2) -0.013(2)
C026 0.0102(14) 0.0211(16) 0.0197(17) -0.0005(13) 0.0027(13) 0.0019(12)
C027 0.0162(15) 0.0175(16) 0.0157(16) -0.0015(12) 0.0054(13) -0.0001(12)
C028 0.0192(16) 0.0208(17) 0.0199(17) -0.0008(13) 0.0072(14) -0.0075(13)
C029 0.0239(17) 0.0183(16) 0.0218(18) -0.0077(13) 0.0118(14) -0.0070(13)
C02A 0.0213(17) 0.0252(18) 0.0184(17) 0.0026(14) 0.0089(14) 0.0011(14)
O13 0.060(2) 0.081(3) 0.049(2) -0.026(2) 0.0127(19) 0.013(2)
C02C 0.0168(15) 0.0153(15) 0.0197(17) 0.0017(13) 0.0066(13) 0.0040(12)
C02D 0.0178(16) 0.0219(17) 0.0185(17) -0.0004(13) 0.0029(14) -0.0038(13)
C02E 0.0196(16) 0.0193(16) 0.0204(17) -0.0030(13) 0.0100(14) -0.0034(13)
N49 0.0314(18) 0.0304(18) 0.040(2) 0.0009(15) 0.0167(16) -0.0020(14)
C02G 0.0226(17) 0.0233(18) 0.0255(19) 0.0064(14) 0.0125(15) 0.0084(14)
C02H 0.0233(17) 0.0199(17) 0.0214(18) 0.0078(14) 0.0083(14) 0.0050(14)
C02I 0.0100(14) 0.0250(18) 0.0188(17) 0.0000(13) 0.0018(13) -0.0013(13)
C02J 0.0162(15) 0.0240(17) 0.0178(17) 0.0012(13) 0.0055(13) 0.0069(13)
C02K 0.0153(15) 0.0251(18) 0.0180(17) -0.0015(14) 0.0051(13) -0.0056(13)
C02L 0.0191(16) 0.0193(16) 0.0175(16) 0.0049(13) 0.0078(13) 0.0007(13)
C02M 0.0156(15) 0.0149(15) 0.0186(16) -0.0018(12) 0.0053(13) -0.0035(12)
C02N 0.0141(14) 0.0194(16) 0.0141(15) 0.0008(12) 0.0051(12) 0.0021(12)
O23 0.074(3) 0.048(2) 0.061(2) 0.0070(19) 0.031(2) 0.005(2)
C02P 0.0156(15) 0.0182(16) 0.0190(17) 0.0020(13) 0.0061(13) 0.0024(12)
C02Q 0.0191(16) 0.0198(16) 0.0174(16) 0.0030(13) 0.0060(13) 0.0046(13)
C02R 0.0199(16) 0.0177(16) 0.0201(17) -0.0029(13) 0.0078(14) -0.0060(13)
C02S 0.0203(16) 0.0211(17) 0.0208(18) 0.0040(14) 0.0088(14) 0.0007(13)
C02T 0.0146(15) 0.0197(16) 0.0152(16) 0.0006(12) 0.0058(12) -0.0031(12)
C02U 0.0160(16) 0.0198(16) 0.0187(17) 0.0009(13) 0.0048(13) -0.0020(13)
C02V 0.0178(16) 0.0225(17) 0.0145(16) 0.0015(13) 0.0029(13) 0.0021(13)
C02W 0.0167(15) 0.0182(16) 0.0153(16) -0.0007(13) 0.0034(13) 0.0009(13)
C02X 0.0229(17) 0.0237(18) 0.0239(18) -0.0036(14) 0.0109(15) -0.0077(14)
N35 0.0252(17) 0.0313(19) 0.055(2) -0.0168(17) 0.0158(17) -0.0150(15)
C02Z 0.0165(15) 0.0223(17) 0.0164(16) -0.0028(13) 0.0054(13) -0.0021(13)
C030 0.0226(17) 0.0180(17) 0.0258(19) 0.0031(14) 0.0039(15) 0.0057(14)
C031 0.0176(16) 0.0268(18) 0.0171(17) -0.0013(14) 0.0047(14) 0.0046(14)
C032 0.0178(15) 0.0200(16) 0.0168(16) -0.0019(13) 0.0063(13) -0.0033(13)
C033 0.0163(15) 0.0201(16) 0.0209(17) -0.0015(13) 0.0059(13) 0.0007(13)
C034 0.0135(14) 0.0152(15) 0.0172(16) 0.0021(12) 0.0035(12) 0.0028(12)
C035 0.0177(16) 0.0303(19) 0.0227(18) -0.0074(15) 0.0071(14) -0.0058(14)
C036 0.0219(18) 0.030(2) 0.0184(18) -0.0022(15) 0.0008(14) 0.0071(15)
C037 0.0243(18) 0.0264(19) 0.0228(18) 0.0005(14) 0.0163(15) -0.0021(14)
C038 0.0139(15) 0.0227(17) 0.0236(18) -0.0017(14) 0.0051(13) -0.0029(13)
C039 0.0163(16) 0.0237(18) 0.0221(18) 0.0045(14) 0.0067(14) 0.0054(13)
C03A 0.0216(17) 0.0207(17) 0.0219(18) -0.0037(14) 0.0082(14) -0.0090(14)
C03B 0.0215(17) 0.0245(18) 0.0148(16) -0.0050(13) 0.0061(13) 0.0013(14)
C03C 0.0163(16) 0.0249(18) 0.0247(18) 0.0070(14) 0.0076(14) 0.0041(14)
C03D 0.0241(17) 0.0258(18) 0.0233(18) -0.0006(14) 0.0162(15) 0.0019(14)
C03E 0.0188(16) 0.0262(18) 0.0193(17) 0.0067(14) 0.0074(14) 0.0034(14)
C03F 0.0225(17) 0.0228(18) 0.0258(19) 0.0050(15) 0.0050(15) 0.0035(14)
C03G 0.0250(18) 0.032(2) 0.0104(16) 0.0047(14) 0.0053(14) 0.0063(15)
C03H 0.0214(17) 0.0243(18) 0.0242(18) 0.0013(14) 0.0129(15) -0.0055(14)
C03I 0.0204(17) 0.0287(19) 0.0182(17) 0.0057(14) 0.0053(14) -0.0042(14)
C03J 0.0226(18) 0.0238(19) 0.032(2) -0.0086(16) 0.0077(16) -0.0086(15)
C03K 0.039(2) 0.0223(18) 0.0203(18) -0.0084(14) 0.0152(16) -0.0059(16)
C03L 0.0240(18) 0.034(2) 0.0110(16) -0.0054(14) 0.0058(14) -0.0062(15)
C03M 0.0221(17) 0.0237(18) 0.0194(17) 0.0038(14) 0.0104(14) -0.0034(14)
C03N 0.0257(19) 0.0222(18) 0.031(2) 0.0065(15) 0.0068(16) 0.0084(15)
C03O 0.031(2) 0.029(2) 0.0192(18) -0.0083(15) 0.0101(16) -0.0123(16)
C03P 0.0221(17) 0.0273(19) 0.028(2) 0.0034(15) 0.0157(16) 0.0079(15)
C03Q 0.0273(19) 0.038(2) 0.028(2) 0.0065(17) 0.0135(16) 0.0067(17)
C03R 0.0223(17) 0.0218(17) 0.0228(18) -0.0023(14) 0.0106(14) -0.0013(14)
C03S 0.0233(17) 0.0219(17) 0.0230(18) -0.0046(14) 0.0126(15) 0.0005(14)
C03U 0.0230(18) 0.0262(19) 0.031(2) -0.0108(16) 0.0062(16) -0.0062(15)
C03V 0.0201(17) 0.0248(18) 0.030(2) 0.0100(15) 0.0108(15) 0.0068(14)
C03W 0.0148(16) 0.038(2) 0.032(2) -0.0128(17) 0.0098(15) -0.0045(15)
C03X 0.033(2) 0.0223(18) 0.0204(18) 0.0079(14) 0.0141(16) 0.0056(15)
C03Y 0.0279(19) 0.030(2) 0.0188(18) 0.0083(15) 0.0095(15) 0.0123(16)
O10 0.076(3) 0.092(3) 0.032(2) 0.005(2) -0.003(2) 0.023(3)
C040 0.0257(18) 0.0276(19) 0.0233(19) 0.0040(15) 0.0077(15) -0.0016(15)
N54 0.049(2) 0.049(3) 0.050(3) -0.018(2) 0.019(2) -0.005(2)
C042 0.0221(18) 0.034(2) 0.034(2) -0.0135(17) 0.0150(16) -0.0105(16)
C043 0.030(2) 0.040(2) 0.035(2) -0.0111(18) 0.0194(18) -0.0132(18)
N52 0.041(2) 0.033(2) 0.053(3) -0.0056(19) 0.0013(19) 0.0057(17)
C045 0.0168(17) 0.031(2) 0.0225(19) -0.0020(15) -0.0052(14) -0.0063(14)
C046 0.0151(16) 0.0262(19) 0.034(2) 0.0093(16) 0.0073(15) 0.0029(14)
O22 0.126(5) 0.048(3) 0.050(3) -0.010(2) 0.002(3) -0.004(3)
C048 0.026(2) 0.030(2) 0.049(3) -0.0152(19) 0.0120(19) -0.0123(17)
C049 0.0155(17) 0.034(2) 0.032(2) 0.0033(17) -0.0033(15) -0.0051(15)
C04A 0.0230(18) 0.033(2) 0.027(2) 0.0070(16) 0.0118(16) 0.0070(16)
C04B 0.033(2) 0.045(3) 0.039(2) -0.012(2) 0.0201(19) -0.0105(19)
C04C 0.0146(17) 0.035(2) 0.033(2) -0.0001(17) -0.0045(15) 0.0003(15)
O11 0.085(3) 0.178(6) 0.061(3) -0.060(3) 0.051(3) -0.078(4)
C04E 0.028(2) 0.045(3) 0.034(2) -0.0084(19) 0.0135(18) 0.0018(18)
C04F 0.025(2) 0.035(2) 0.044(2) 0.0137(19) 0.0123(18) 0.0168(17)
C04G 0.0166(17) 0.047(3) 0.037(2) -0.0098(19) 0.0083(16) -0.0040(17)
C04H 0.033(2) 0.029(2) 0.032(2) -0.0042(17) 0.0133(18) -0.0076(17)
C04I 0.0244(18) 0.030(2) 0.031(2) 0.0091(16) 0.0123(16) 0.0023(15)
N53 0.065(3) 0.045(3) 0.058(3) 0.011(2) 0.023(2) -0.002(2)
C04K 0.030(2) 0.027(2) 0.048(3) -0.0027(18) 0.0193(19) -0.0049(17)
C04L 0.0228(19) 0.045(3) 0.040(2) 0.012(2) 0.0154(18) 0.0160(18)
C04M 0.0205(19) 0.044(2) 0.025(2) -0.0012(18) -0.0047(16) 0.0109(17)
O6 0.117(5) 0.067(3) 0.086(4) 0.009(3) 0.039(3) 0.015(3)
C04O 0.042(3) 0.048(3) 0.041(3) 0.007(2) 0.019(2) 0.003(2)
C04P 0.032(2) 0.037(2) 0.041(2) -0.0027(19) 0.0185(19) -0.0005(18)
C04Q 0.0167(18) 0.058(3) 0.035(2) -0.001(2) -0.0012(17) 0.0137(19)
C04R 0.0122(18) 0.067(3) 0.043(3) -0.001(2) -0.0041(18) 0.0013(19)
C04S 0.043(3) 0.034(2) 0.053(3) -0.007(2) 0.023(2) -0.006(2)
O15 0.057(3) 0.169(6) 0.068(3) 0.040(3) 0.040(2) 0.030(3)
C04U 0.054(3) 0.033(2) 0.056(3) 0.000(2) 0.026(3) -0.002(2)
C04V 0.033(2) 0.050(3) 0.046(3) -0.025(2) 0.025(2) -0.017(2)
C04W 0.030(2) 0.041(3) 0.057(3) -0.012(2) 0.027(2) -0.0174(19)
C04X 0.032(2) 0.041(2) 0.048(3) 0.007(2) 0.020(2) 0.0204(19)
C04Y 0.044(3) 0.043(3) 0.045(3) 0.003(2) 0.005(2) -0.007(2)
O19 0.085(4) 0.134(5) 0.068(4) -0.029(3) -0.004(3) 0.031(4)
C050 0.027(2) 0.038(3) 0.077(4) -0.027(2) 0.021(2) -0.0214(19)
C052 0.085(5) 0.054(3) 0.045(3) -0.004(3) 0.022(3) 0.020(3)
C053 0.034(2) 0.038(3) 0.076(4) -0.005(2) 0.028(2) -0.019(2)
C055 0.055(3) 0.051(3) 0.047(3) -0.009(3) 0.004(3) 0.015(3)
O9 0.114(5) 0.152(6) 0.080(4) -0.026(4) 0.038(4) -0.024(5)
C059 0.056(3) 0.040(3) 0.087(5) -0.009(3) -0.005(3) 0.006(3)
C05A 0.051(4) 0.093(5) 0.067(4) -0.014(4) 0.008(3) 0.015(4)
O7 0.414(17) 0.100(5) 0.054(4) -0.024(4) -0.003(6) -0.012(8)
N51 0.069(4) 0.064(4) 0.139(6) 0.023(4) 0.048(4) -0.007(3)
C05E 0.071(4) 0.077(4) 0.044(3) 0.000(3) 0.017(3) 0.004(3)
C05F 0.065(4) 0.101(6) 0.096(6) 0.052(5) 0.042(4) 0.014(4)
O8 0.252(11) 0.100(5) 0.349(14) 0.083(7) 0.242(11) 0.078(6)
C05H 0.103(6) 0.067(5) 0.238(13) 0.037(6) 0.122(8) 0.006(5)
C05I 0.262(15) 0.051(4) 0.097(7) 0.015(4) 0.087(9) 0.030(7)
O16 0.133(5) 0.104(4) 0.044(3) -0.026(3) 0.019(3) -0.022(4)
C4 0.091(6) 0.078(5) 0.123(8) 0.007(5) 0.058(6) -0.004(5)
O20 0.263(13) 0.258(13) 0.105(6) -0.034(8) 0.076(8) -0.088(10)
C12 0.134(9) 0.101(7) 0.115(7) 0.012(6) 0.065(7) -0.024(6)
Cl0A 0.079(3) 0.0254(19) 0.058(2) -0.0100(16) 0.053(2) -0.0139(17)
O25 0.058(4) 0.025(3) 0.087(5) 0.000(3) 0.057(4) -0.003(3)
O24 0.053(4) 0.040(4) 0.035(3) -0.002(3) 0.006(3) 0.006(3)
O3 0.103(8) 0.024(3) 0.041(4) -0.003(2) -0.023(4) -0.008(3)
O27 0.028(3) 0.022(4) 0.051(5) 0.013(3) 0.020(4) 0.006(3)
O4 0.062(4) 0.041(4) 0.078(5) 0.002(3) 0.040(4) 0.006(3)
O5 0.062(4) 0.041(4) 0.078(5) 0.002(3) 0.040(4) 0.006(3)

loop_
_atom_type_symbol
_atom_type_description
_atom_type_scat_dispersion_real
_atom_type_scat_dispersion_imag
_atom_type_scat_source
C C 0.0181 0.0091 'International Tables Vol C Tables 4.2.6.8 and 6.1.1.4'
H H 0.0000 0.0000 'International Tables Vol C Tables 4.2.6.8 and 6.1.1.4'
Cl Cl 0.3639 0.7018 'International Tables Vol C Tables 4.2.6.8 and 6.1.1.4'
Cu Cu -1.9646 0.5888 'International Tables Vol C Tables 4.2.6.8 and 6.1.1.4'
N N 0.0311 0.0180 'International Tables Vol C Tables 4.2.6.8 and 6.1.1.4'
O O 0.0492 0.0322 'International Tables Vol C Tables 4.2.6.8 and 6.1.1.4'

loop_
_geom_angle_atom_site_label_1
_geom_angle_atom_site_label_2
_geom_angle_atom_site_label_3
_geom_angle
N1 Cu1 O1 90.78(10)
N1 Cu1 N3 178.03(13)
N3 Cu1 O1 91.18(10)
N2 Cu1 O1 93.45(10)
N2 Cu1 N1 88.43(11)
N2 Cu1 N3 91.61(11)
N2 Cu1 N4 172.81(13)
N4 Cu1 O1 93.73(10)
N4 Cu1 N1 91.25(11)
N4 Cu1 N3 88.46(11)
N9 Cu2 N13 91.45(12)
N9 Cu2 N47 97.59(12)
N17 Cu2 N9 165.84(12)
N17 Cu2 N13 82.15(12)
N17 Cu2 N5 100.10(11)
N17 Cu2 N47 95.51(12)
N13 Cu2 N47 94.49(12)
N5 Cu2 N9 81.94(11)
N5 Cu2 N13 160.97(12)
N5 Cu2 N47 104.03(12)
N11 Cu4 N15 91.46(12)
N11 Cu4 N45 95.19(12)
N19 Cu4 N11 163.94(12)
N19 Cu4 N15 82.06(12)
N19 Cu4 N7 99.55(11)
N19 Cu4 N45 100.10(12)
N15 Cu4 N45 96.21(12)
N7 Cu4 N11 82.10(12)
N7 Cu4 N15 161.73(12)
N7 Cu4 N45 101.37(12)
N44 Cu6 N36 160.89(12)
N44 Cu6 N21 99.43(11)
N44 Cu6 N40 81.42(12)
N44 Cu6 N32 100.35(12)
N36 Cu6 N21 98.93(11)
N36 Cu6 N40 90.98(13)
N40 Cu6 N21 97.47(12)
N32 Cu6 N36 81.72(12)
N32 Cu6 N21 99.65(12)
N32 Cu6 N40 162.23(12)
N42 Cu8 N23 100.06(11)
N42 Cu8 N34 159.32(12)
N42 Cu8 N38 81.26(12)
N42 Cu8 N30 100.21(12)
N34 Cu8 N23 99.94(11)
N34 Cu8 N38 90.91(13)
N38 Cu8 N23 97.73(12)
N30 Cu8 N23 98.84(12)
N30 Cu8 N34 81.81(12)
N30 Cu8 N38 162.82(12)
N8 Cu5 N12 81.34(12)
N8 Cu5 N48 98.95(11)
N8 Cu5 N20 101.23(12)
N8 Cu5 N16 163.33(13)
N12 Cu5 N48 101.08(12)
N12 Cu5 N16 90.68(13)
N20 Cu5 N12 160.59(12)
N20 Cu5 N48 97.53(12)
N20 Cu5 N16 81.61(13)
N16 Cu5 N48 96.92(12)
N29 Cu9 N41 99.82(12)
N29 Cu9 N33 81.84(13)
N29 Cu9 N37 165.71(14)
N29 Cu9 N24 99.89(12)
N41 Cu9 N33 158.22(14)
N41 Cu9 N37 81.52(13)
N41 Cu9 N24 93.83(12)
N33 Cu9 N24 107.35(13)
N37 Cu9 N33 91.71(13)
N37 Cu9 N24 94.20(13)
N6 Cu3 N46 96.22(11)
N6 Cu3 N10 81.22(13)
N6 Cu3 N14 161.26(13)
N10 Cu3 N46 97.55(12)
N10 Cu3 N14 90.53(15)
N18 Cu3 N6 101.75(12)
N18 Cu3 N46 98.87(12)
N18 Cu3 N10 162.87(13)
N18 Cu3 N14 81.45(14)
N14 Cu3 N46 101.55(13)
N26 Cu10 N28 172.40(15)
N27 Cu10 N26 88.70(13)
N27 Cu10 N25 179.50(14)
N27 Cu10 N28 90.40(13)
N25 Cu10 N26 91.72(13)
N25 Cu10 N28 89.23(13)
N43 Cu7 N22 92.42(13)
N43 Cu7 N39 81.78(13)
N43 Cu7 N35 162.11(16)
N39 Cu7 N22 100.23(14)
N39 Cu7 N35 90.56(15)
N31 Cu7 N43 100.20(13)
N31 Cu7 N22 99.74(13)
N31 Cu7 N39 159.83(15)
N31 Cu7 N35 81.58(14)
N35 Cu7 N22 104.88(15)
O12 Cl0B O13 107.7(3)
O12 Cl0B O10 106.4(3)
O13 Cl0B O10 111.6(3)
O11 Cl0B O12 110.0(4)
O11 Cl0B O13 109.2(3)
O11 Cl0B O10 111.8(3)
O17 Cl00 O15 106.8(3)
O14 Cl00 O17 108.8(2)
O14 Cl00 O15 110.3(3)
O16 Cl00 O17 108.4(3)
O16 Cl00 O14 114.8(3)
O16 Cl00 O15 107.4(4)
O6 Cl1 O9 107.7(4)
O7 Cl1 O6 112.5(4)
O7 Cl1 O9 115.3(6)
O7 Cl1 O8 112.5(7)
O8 Cl1 O6 109.0(4)
O8 Cl1 O9 98.8(6)
O26 Cl2 O24 103.3(7)
O26 Cl2 O27 108.0(6)
O25 Cl2 O26 121.2(6)
O25 Cl2 O24 106.0(4)
O25 Cl2 O27 115.1(5)
O27 Cl2 O24 100.3(5)
Cu1 O1 H1A 109.3
Cu1 O1 H1B 109.5
H1A O1 H1B 104.3
C028 N11 Cu4 113.6(2)
C028 N11 C03H 119.8(3)
C03H N11 Cu4 126.5(2)
C023 N9 Cu2 114.0(2)
C023 N9 C03P 120.0(3)
C03P N9 Cu2 125.9(2)
C022 N44 Cu6 111.2(2)
C02P N44 Cu6 144.3(3)
C02P N44 C022 104.5(3)
C01W N17 Cu2 144.3(2)
C01W N17 C02L 104.8(3)
C02L N17 Cu2 110.9(2)
C02C N1 Cu1 126.8(2)
C02N N1 Cu1 126.7(2)
C02N N1 C02C 105.3(3)
C021 N42 Cu8 111.5(2)
C032 N42 Cu8 144.1(2)
C032 N42 C021 104.2(3)
C020 N19 Cu4 144.3(2)
C020 N19 C027 104.5(3)
C027 N19 Cu4 110.9(2)
C02R N3 Cu1 126.9(2)
C02T N3 Cu1 126.8(2)
C02T N3 C02R 105.1(3)
C020 N23 Cu8 124.9(2)
C020 N23 C02Z 105.0(3)
C02Z N23 Cu8 129.9(2)
C02I N6 Cu3 144.1(3)
C02I N6 C031 104.6(3)
C031 N6 Cu3 110.7(2)
C02A N13 Cu2 113.3(2)
C02A N13 C03D 119.7(3)
C03D N13 Cu2 126.9(2)
C02H N36 Cu6 113.7(2)
C02H N36 C03X 119.8(3)
C03X N36 Cu6 126.4(3)
C024 N15 Cu4 113.7(2)
C024 N15 C037 120.4(3)
C037 N15 Cu4 125.9(2)
C02I N2 Cu1 128.9(2)
C02I N2 C02V 105.7(3)
C02V N2 Cu1 125.4(2)
C01W N21 Cu6 124.9(2)
C01W N21 C03E 104.9(3)
C03E N21 Cu6 129.8(2)
C026 N8 Cu5 143.9(3)
C026 N8 C02U 104.5(3)
C02U N8 Cu5 110.8(2)
C026 N4 Cu1 128.1(2)
C026 N4 C02W 105.7(3)
C02W N4 Cu1 126.2(2)
C02M N7 Cu4 110.6(2)
C02T N7 Cu4 144.7(2)
C02T N7 C02M 104.4(3)
C029 N34 Cu8 113.6(2)
C029 N34 C03K 119.9(3)
C03K N34 Cu8 126.4(3)
C02D N12 Cu5 114.4(2)
C02D N12 C045 119.7(3)
C045 N12 Cu5 125.9(2)
C02N N5 Cu2 144.4(2)
C02N N5 C034 104.5(3)
C034 N5 Cu2 110.7(2)
C02P N48 Cu5 125.1(2)
C02P N48 C033 104.8(3)
C033 N48 Cu5 129.6(2)
C032 N46 Cu3 124.8(2)
C032 N46 C038 104.6(3)
C038 N46 Cu3 130.3(2)
C02J N40 Cu6 113.9(2)
C02J N40 C03G 120.3(3)
C03G N40 Cu6 125.8(2)
C03B N26 Cu10 127.5(2)
C03B N26 C03R 105.3(3)
C03R N26 Cu10 127.2(3)
C039 N20 Cu5 144.9(2)
C039 N20 C03C 104.5(3)
C03C N20 Cu5 110.3(2)
C02K N38 Cu8 114.1(2)
C02K N38 C03L 120.4(3)
C03L N38 Cu8 125.5(2)
C02X N27 Cu10 127.5(3)
C02X N27 C03U 105.6(3)
C03U N27 Cu10 126.6(3)
C02S N32 Cu6 110.5(2)
C03I N32 Cu6 144.4(3)
C03I N32 C02S 104.3(3)
C02G N29 Cu9 143.5(3)
C02G N29 C030 105.0(3)
C030 N29 Cu9 111.2(2)
C036 N10 Cu3 114.1(3)
C036 N10 C04M 119.8(4)
C04M N10 Cu3 126.0(3)
C035 N18 Cu3 145.6(3)
C035 N18 C03W 103.4(3)
C03W N18 Cu3 110.7(3)
C02G N25 Cu10 128.6(3)
C02G N25 C03F 105.9(3)
C03F N25 Cu10 125.3(3)
C03A N43 Cu7 144.3(3)
C03A N43 C043 104.3(3)
C043 N43 Cu7 110.9(3)
C02Q N41 Cu9 143.8(3)
C02Q N41 C04A 104.9(3)
C04A N41 Cu9 110.4(2)
C02E N30 Cu8 110.4(2)
C03B N30 Cu8 144.3(3)
C03B N30 C02E 104.5(3)
C02Q N45 Cu4 122.3(2)
C02Q N45 C04I 105.2(3)
C04I N45 Cu4 131.3(3)
C03I N28 Cu10 127.6(3)
C03I N28 C040 105.3(3)
C040 N28 Cu10 126.9(3)
C03A N47 Cu2 125.5(2)
C03A N47 C04V 104.6(3)
C04V N47 Cu2 127.8(3)
C035 N22 Cu7 125.9(3)
C035 N22 C042 105.1(3)
C042 N22 Cu7 128.2(3)
C03N N33 Cu9 113.0(3)
C03N N33 C04F 120.2(3)
C04F N33 Cu9 126.8(3)
C03Q N37 Cu9 113.9(3)
C03Q N37 C04L 120.9(3)
C04L N37 Cu9 125.1(3)
C046 N16 Cu5 113.5(3)
C046 N16 C04C 120.2(3)
C04C N16 Cu5 126.2(3)
C039 N24 Cu9 125.4(3)
C039 N24 C03V 104.8(3)
C03V N24 Cu9 128.8(3)
C04B N39 Cu7 113.4(3)
C04B N39 C04W 120.3(4)
C04W N39 Cu7 126.2(3)
C02X N31 Cu7 143.7(3)
C02X N31 C03J 105.1(3)
C03J N31 Cu7 110.9(2)
C04G N14 Cu3 113.3(3)
C04G N14 C04R 120.3(4)
C04R N14 Cu3 126.4(3)
N17 C01W N21 113.6(3)
N17 C01W H01W 123.2
N21 C01W H01W 123.2
C04E N50 C04H 120.1(4)
C04E N50 C04K 122.6(4)
C04K N50 C04H 117.2(4)
N19 C020 N23 113.5(3)
N19 C020 H020 123.2
N23 C020 H020 123.2
N42 C021 C02K 116.2(3)
C038 C021 N42 108.5(3)
C038 C021 C02K 135.3(3)
N44 C022 C02J 116.6(3)
C033 C022 N44 108.3(3)
C033 C022 C02J 135.0(3)
N9 C023 H023 121.5
N9 C023 C034 117.0(3)
C034 C023 H023 121.5
N15 C024 H024 121.8
N15 C024 C027 116.5(3)
C027 C024 H024 121.8
N8 C026 N4 113.3(3)
N8 C026 H026 123.4
N4 C026 H026 123.4
N19 C027 C024 116.6(3)
C02Z C027 N19 108.4(3)
C02Z C027 C024 135.0(3)
N11 C028 H028 121.3
N11 C028 C02M 117.4(3)
C02M C028 H028 121.3
N34 C029 H029 121.2
N34 C029 C02E 117.6(3)
C02E C029 H029 121.2
N13 C02A H02A 121.5
N13 C02A C02L 117.1(3)
C02L C02A H02A 121.5
N1 C02C H02C 125.9
N1 C02C C034 108.2(3)
C034 C02C H02C 125.9
N12 C02D H02D 121.7
N12 C02D C02U 116.5(3)
C02U C02D H02D 121.7
N30 C02E C029 116.5(3)
C03R C02E N30 108.5(3)
C03R C02E C029 134.8(3)
C04P N49 C04O 120.9(4)
C04P N49 C04S 121.3(4)
C04S N49 C04O 117.8(4)
N29 C02G N25 113.1(3)
N29 C02G H02G 123.5
N25 C02G H02G 123.5
N36 C02H H02H 121.1
N36 C02H C02S 117.8(3)
C02S C02H H02H 121.1
N6 C02I N2 113.2(3)
N6 C02I H02I 123.4
N2 C02I H02I 123.4
N40 C02J C022 116.8(3)
N40 C02J H02J 121.6
C022 C02J H02J 121.6
N38 C02K C021 116.9(3)
N38 C02K H02K 121.6
C021 C02K H02K 121.6
N17 C02L C02A 116.5(3)
C03E C02L N17 108.2(3)
C03E C02L C02A 135.3(3)
N7 C02M C028 115.9(3)
C02R C02M N7 108.5(3)
C02R C02M C028 135.6(3)
N1 C02N H02N 123.2
N5 C02N N1 113.6(3)
N5 C02N H02N 123.2
N44 C02P N48 113.8(3)
N44 C02P H02P 123.1
N48 C02P H02P 123.1
N41 C02Q N45 113.5(3)
N41 C02Q H02Q 123.3
N45 C02Q H02Q 123.3
N3 C02R H02R 125.9
C02M C02R N3 108.1(3)
C02M C02R H02R 125.9
N32 C02S C02H 116.0(3)
C040 C02S N32 108.9(3)
C040 C02S C02H 135.0(4)
N3 C02T H02T 123.1
N7 C02T N3 113.8(3)
N7 C02T H02T 123.1
N8 C02U C02D 116.8(3)
C02W C02U N8 108.5(3)
C02W C02U C02D 134.4(3)
N2 C02V H02V 126.1
N2 C02V C031 107.7(3)
C031 C02V H02V 126.1
N4 C02W C02U 108.0(3)
N4 C02W H02W 126.0
C02U C02W H02W 126.0
N27 C02X H02X 123.5
N31 C02X N27 112.9(3)
N31 C02X H02X 123.5
C048 N35 Cu7 113.3(3)
C048 N35 C050 120.1(4)
C050 N35 Cu7 126.6(3)
N23 C02Z C027 108.6(3)
N23 C02Z H02Z 125.7
C027 C02Z H02Z 125.7
N29 C030 C03N 116.2(3)
C03F C030 N29 108.7(3)
C03F C030 C03N 135.1(4)
N6 C031 C02V 108.8(3)
N6 C031 C036 116.7(3)
C02V C031 C036 134.4(4)
N42 C032 N46 114.0(3)
N42 C032 H032 123.0
N46 C032 H032 123.0
N48 C033 C022 108.5(3)
N48 C033 H033 125.7
C022 C033 H033 125.7
N5 C034 C023 116.1(3)
C02C C034 N5 108.4(3)
C02C C034 C023 135.5(3)
N18 C035 N22 114.5(3)
N18 C035 H035 122.8
N22 C035 H035 122.8
N10 C036 C031 117.1(4)
N10 C036 H036 121.4
C031 C036 H036 121.4
N15 C037 H03A 109.4
N15 C037 H03B 109.4
N15 C037 C03M 111.1(3)
H03A C037 H03B 108.0
C03M C037 H03A 109.4
C03M C037 H03B 109.4
N46 C038 C021 108.6(3)
N46 C038 H038 125.7
C021 C038 H038 125.7
N20 C039 N24 114.1(3)
N20 C039 H039 123.0
N24 C039 H039 123.0
N43 C03A H03C 123.0
N47 C03A N43 114.0(3)
N47 C03A H03C 123.0
N26 C03B H03D 123.3
N30 C03B N26 113.4(3)
N30 C03B H03D 123.3
N20 C03C C046 117.1(3)
C03V C03C N20 108.0(3)
C03V C03C C046 134.8(3)
N13 C03D H03E 109.2
N13 C03D H03F 109.2
N13 C03D C03S 112.1(3)
H03E C03D H03F 107.9
C03S C03D H03E 109.2
C03S C03D H03F 109.2
N21 C03E C02L 108.7(3)
N21 C03E H03G 125.7
C02L C03E H03G 125.7
N25 C03F C030 107.4(3)
N25 C03F H03H 126.3
C030 C03F H03H 126.3
N40 C03G H03I 109.4
N40 C03G H03J 109.4
N40 C03G C03Y 111.1(3)
H03I C03G H03J 108.0
C03Y C03G H03I 109.4
C03Y C03G H03J 109.4
N11 C03H H03K 109.2
N11 C03H H03L 109.2
N11 C03H C03M 112.1(3)
H03K C03H H03L 107.9
C03M C03H H03K 109.2
C03M C03H H03L 109.2
N32 C03I N28 113.4(3)
N32 C03I H03M 123.3
N28 C03I H03M 123.3
N31 C03J C048 116.3(4)
C03U C03J N31 108.4(3)
C03U C03J C048 135.2(4)
N34 C03K H03N 109.0
N34 C03K H03O 109.0
N34 C03K C03O 112.8(3)
H03N C03K H03O 107.8
C03O C03K H03N 109.0
C03O C03K H03O 109.0
N38 C03L H03P 109.4
N38 C03L H03Q 109.4
N38 C03L C03O 111.2(3)
H03P C03L H03Q 108.0
C03O C03L H03P 109.4
C03O C03L H03Q 109.4
C037 C03M C03H 114.8(3)
C037 C03M H03R 108.6
C037 C03M H03S 108.6
C03H C03M H03R 108.6
C03H C03M H03S 108.6
H03R C03M H03S 107.5
N33 C03N C030 117.5(3)
N33 C03N H03T 121.2
C030 C03N H03T 121.2
C03K C03O H03U 108.7
C03K C03O H03V 108.7
C03L C03O C03K 114.3(3)
C03L C03O H03U 108.7
C03L C03O H03V 108.7
H03U C03O H03V 107.6
N9 C03P H03W 109.2
N9 C03P H03X 109.2
N9 C03P C03S 111.9(3)
H03W C03P H03X 107.9
C03S C03P H03W 109.2
C03S C03P H03X 109.2
N37 C03Q H03Y 121.7
N37 C03Q C04A 116.5(4)
C04A C03Q H03Y 121.7
N26 C03R C02E 108.3(3)
N26 C03R H03Z 125.9
C02E C03R H03Z 125.9
C03D C03S C03P 114.7(3)
C03D C03S H03 108.6
C03D C03S H 108.6
C03P C03S H03 108.6
C03P C03S H 108.6
H03 C03S H 107.6
N27 C03U C03J 108.0(3)
N27 C03U H0AA 126.0
C03J C03U H0AA 126.0
N24 C03V C03C 108.7(3)
N24 C03V H1AA 125.7
C03C C03V H1AA 125.7
N18 C03W C04G 116.5(4)
C042 C03W N18 108.7(4)
C042 C03W C04G 134.8(4)
N36 C03X H2AA 109.0
N36 C03X HA 109.0
N36 C03X C03Y 113.0(3)
H2AA C03X HA 107.8
C03Y C03X H2AA 109.0
C03Y C03X HA 109.0
C03G C03Y C03X 114.5(3)
C03G C03Y H3AA 108.6
C03G C03Y HB 108.6
C03X C03Y H3AA 108.6
C03X C03Y HB 108.6
H3AA C03Y HB 107.6
N28 C040 C02S 108.1(3)
N28 C040 H040 126.0
C02S C040 H040 126.0
C052 N54 C05A 124.5(6)
C052 N54 C05E 120.1(5)
C05A N54 C05E 115.4(5)
N22 C042 C03W 108.4(3)
N22 C042 H042 125.8
C03W C042 H042 125.8
N43 C043 C04B 116.6(4)
N43 C043 C04V 108.0(3)
C04V C043 C04B 135.1(4)
C04Y N52 C055 120.6(4)
C04Y N52 C059 122.8(5)
C059 N52 C055 116.6(5)
N12 C045 H04A 109.3
N12 C045 H04B 109.3
N12 C045 C049 111.8(3)
H04A C045 H04B 107.9
C049 C045 H04A 109.3
C049 C045 H04B 109.3
N16 C046 C03C 117.4(3)
N16 C046 H046 121.3
C03C C046 H046 121.3
N35 C048 C03J 117.3(4)
N35 C048 H048 121.4
C03J C048 H048 121.4
C045 C049 H04C 109.0
C045 C049 H04D 109.0
C045 C049 C04C 113.1(3)
H04C C049 H04D 107.8
C04C C049 H04C 109.0
C04C C049 H04D 109.0
N41 C04A C03Q 116.7(3)
C04I C04A N41 107.9(3)
C04I C04A C03Q 135.4(4)
N39 C04B C043 117.2(4)
N39 C04B H04E 121.4
C043 C04B H04E 121.4
N16 C04C C049 111.1(3)
N16 C04C H04F 109.4
N16 C04C H04G 109.4
C049 C04C H04F 109.4
C049 C04C H04G 109.4
H04F C04C H04G 108.0
O21 C04E N50 125.3(4)
O21 C04E H04Y 117.3
N50 C04E H04Y 117.3
N33 C04F H04H 109.1
N33 C04F H04I 109.1
N33 C04F C04X 112.4(3)
H04H C04F H04I 107.9
C04X C04F H04H 109.1
C04X C04F H04I 109.1
N14 C04G C03W 118.0(4)
N14 C04G H04J 121.0
C03W C04G H04J 121.0
N50 C04H H04Z 109.5
N50 C04H HC 109.5
N50 C04H HD 109.5
H04Z C04H HC 109.5
H04Z C04H HD 109.5
HC C04H HD 109.5
N45 C04I C04A 108.4(3)
N45 C04I H04K 125.8
C04A C04I H04K 125.8
C04U N53 C05F 123.9(6)
C04U N53 C05I 119.9(6)
C05F N53 C05I 116.2(6)
N50 C04K H04 109.5
N50 C04K HE 109.5
N50 C04K HF 109.5
H04 C04K HE 109.5
H04 C04K HF 109.5
HE C04K HF 109.5
N37 C04L H04L 109.5
N37 C04L H04M 109.5
N37 C04L C04X 110.7(4)
H04L C04L H04M 108.1
C04X C04L H04L 109.5
C04X C04L H04M 109.5
N10 C04M H04N 109.4
N10 C04M H04O 109.4
N10 C04M C04Q 111.4(4)
H04N C04M H04O 108.0
C04Q C04M H04N 109.4
C04Q C04M H04O 109.4
N49 C04O H4AA 109.5
N49 C04O HG 109.5
N49 C04O HH 109.5
H4AA C04O HG 109.5
H4AA C04O HH 109.5
HG C04O HH 109.5
O18 C04P N49 125.5(5)
O18 C04P H5AA 117.2
N49 C04P H5AA 117.2
C04M C04Q H04P 109.0
C04M C04Q H04Q 109.0
H04P C04Q H04Q 107.8
C04R C04Q C04M 112.8(4)
C04R C04Q H04P 109.0
C04R C04Q H04Q 109.0
N14 C04R C04Q 112.2(4)
N14 C04R H04R 109.2
N14 C04R H04S 109.2
C04Q C04R H04R 109.2
C04Q C04R H04S 109.2
H04R C04R H04S 107.9
N49 C04S H6AA 109.5
N49 C04S HI 109.5
N49 C04S HJ 109.5
H6AA C04S HI 109.5
H6AA C04S HJ 109.5
HI C04S HJ 109.5
O23 C04U N53 122.5(5)
O23 C04U H7AA 118.8
N53 C04U H7AA 118.8
N47 C04V C043 109.0(4)
N47 C04V H04V 125.5
C043 C04V H04V 125.5
N39 C04W H04T 109.3
N39 C04W H04U 109.3
N39 C04W C053 111.5(4)
H04T C04W H04U 108.0
C053 C04W H04T 109.3
C053 C04W H04U 109.3
C04F C04X H04W 108.8
C04F C04X H04X 108.8
C04L C04X C04F 113.6(4)
C04L C04X H04W 108.8
C04L C04X H04X 108.8
H04W C04X H04X 107.7
N52 C04Y H8AA 117.1
O22 C04Y N52 125.8(5)
O22 C04Y H8AA 117.1
N35 C050 H05A 109.2
N35 C050 H05B 109.2
N35 C050 C053 112.2(4)
H05A C050 H05B 107.9
C053 C050 H05A 109.2
C053 C050 H05B 109.2
N54 C052 H052 117.3
O19 C052 N54 125.5(7)
O19 C052 H052 117.3
C04W C053 H05C 109.0
C04W C053 H05D 109.0
C050 C053 C04W 112.9(4)
C050 C053 H05C 109.0
C050 C053 H05D 109.0
H05C C053 H05D 107.8
N52 C055 H05Q 109.5
N52 C055 H05R 109.5
N52 C055 H05S 109.5
H05Q C055 H05R 109.5
H05Q C055 H05S 109.5
H05R C055 H05S 109.5
N52 C059 H05T 109.5
N52 C059 H05U 109.5
N52 C059 H05V 109.5
H05T C059 H05U 109.5
H05T C059 H05V 109.5
H05U C059 H05V 109.5
N54 C05A H05K 109.5
N54 C05A H05L 109.5
N54 C05A H05M 109.5
H05K C05A H05L 109.5
H05K C05A H05M 109.5
H05L C05A H05M 109.5
C4 N51 C05H 119.1(8)
C12 N51 C05H 121.0(10)
C12 N51 C4 119.7(9)
N54 C05E H05N 109.5
N54 C05E H05O 109.5
N54 C05E H05P 109.5
H05N C05E H05O 109.5
H05N C05E H05P 109.5
H05O C05E H05P 109.5
N53 C05F H05E 109.5
N53 C05F H05F 109.5
N53 C05F H05G 109.5
H05E C05F H05F 109.5
H05E C05F H05G 109.5
H05F C05F H05G 109.5
N51 C05H H05W 109.5
N51 C05H H05X 109.5
N51 C05H H05Y 109.5
H05W C05H H05X 109.5
H05W C05H H05Y 109.5
H05X C05H H05Y 109.5
N53 C05I H05H 109.5
N53 C05I H05I 109.5
N53 C05I H05J 109.5
H05H C05I H05I 109.5
H05H C05I H05J 109.5
H05I C05I H05J 109.5
N51 C4 H4A 109.5
N51 C4 H4B 109.5
N51 C4 H4C 109.5
H4A C4 H4B 109.5
H4A C4 H4C 109.5
H4B C4 H4C 109.5
N51 C12 O20 123.7(11)
N51 C12 H12 118.2
O20 C12 H12 118.2
O2 Cl0A O3 127.3(6)
O2 Cl0A O4 104.7(7)
O2 Cl0A O5 114.7(6)
O3 Cl0A O4 98.6(7)
O3 Cl0A O5 106.4(6)
O5 Cl0A O4 100.2(7)

loop_
_geom_bond_atom_site_label_1
_geom_bond_atom_site_label_2
_geom_bond_distance
Cu1 O1 2.440(3)
Cu1 N1 2.004(3)
Cu1 N3 2.009(3)
Cu1 N2 1.998(3)
Cu1 N4 2.002(3)
Cu2 N9 2.013(3)
Cu2 N17 1.995(3)
Cu2 N13 2.029(3)
Cu2 N5 1.998(3)
Cu2 N47 2.149(3)
Cu4 N11 2.020(3)
Cu4 N19 1.992(3)
Cu4 N15 2.021(3)
Cu4 N7 2.001(3)
Cu4 N45 2.157(3)
Cu6 N44 2.003(3)
Cu6 N36 2.030(3)
Cu6 N21 2.150(3)
Cu6 N40 2.040(3)
Cu6 N32 2.022(3)
Cu8 N42 2.000(3)
Cu8 N23 2.148(3)
Cu8 N34 2.028(3)
Cu8 N38 2.041(3)
Cu8 N30 2.026(3)
Cu5 N8 2.014(3)
Cu5 N12 2.035(3)
Cu5 N48 2.147(3)
Cu5 N20 2.017(3)
Cu5 N16 2.039(3)
Cu9 N29 1.994(3)
Cu9 N41 1.997(3)
Cu9 N33 2.036(3)
Cu9 N37 2.029(3)
Cu9 N24 2.159(3)
Cu3 N6 2.027(3)
Cu3 N46 2.143(3)
Cu3 N10 2.027(4)
Cu3 N18 2.020(3)
Cu3 N14 2.044(3)
Cu10 N26 2.025(3)
Cu10 N27 1.974(3)
Cu10 N25 1.988(3)
Cu10 N28 2.028(3)
Cu7 N43 1.996(3)
Cu7 N22 2.170(4)
Cu7 N39 2.019(3)
Cu7 N31 1.992(3)
Cu7 N35 2.035(4)
Cl0B O12 1.393(4)
Cl0B O13 1.422(4)
Cl0B O10 1.436(4)
Cl0B O11 1.388(4)
Cl00 O17 1.414(4)
Cl00 O14 1.379(4)
Cl00 O15 1.446(5)
Cl00 O16 1.345(5)
Cl1 O6 1.413(5)
Cl1 O9 1.433(7)
Cl1 O7 1.348(7)
Cl1 O8 1.397(7)
Cl2 O26 1.409(8)
Cl2 O25 1.366(5)
Cl2 O24 1.528(5)
Cl2 O27 1.410(7)
O1 H1A 0.8555
O1 H1B 0.8486
N11 C028 1.279(5)
N11 C03H 1.469(4)
N9 C023 1.282(5)
N9 C03P 1.470(4)
N44 C022 1.387(4)
N44 C02P 1.328(4)
N17 C01W 1.332(4)
N17 C02L 1.382(4)
N1 C02C 1.367(4)
N1 C02N 1.345(4)
N42 C021 1.385(4)
N42 C032 1.333(4)
N19 C020 1.337(4)
N19 C027 1.384(4)
N3 C02R 1.367(4)
N3 C02T 1.345(4)
N23 C020 1.350(4)
N23 C02Z 1.364(4)
N6 C02I 1.334(4)
N6 C031 1.376(5)
N13 C02A 1.285(5)
N13 C03D 1.459(4)
N36 C02H 1.275(5)
N36 C03X 1.467(4)
N15 C024 1.292(5)
N15 C037 1.459(4)
N2 C02I 1.347(4)
N2 C02V 1.359(4)
N21 C01W 1.346(4)
N21 C03E 1.365(5)
N8 C026 1.328(4)
N8 C02U 1.383(5)
N4 C026 1.345(4)
N4 C02W 1.356(4)
N7 C02M 1.390(4)
N7 C02T 1.322(4)
N34 C029 1.283(5)
N34 C03K 1.464(4)
N12 C02D 1.278(5)
N12 C045 1.473(4)
N5 C02N 1.328(4)
N5 C034 1.389(4)
N48 C02P 1.350(4)
N48 C033 1.364(5)
N46 C032 1.348(5)
N46 C038 1.368(5)
N40 C02J 1.282(5)
N40 C03G 1.465(4)
N26 C03B 1.353(5)
N26 C03R 1.358(5)
N20 C039 1.334(5)
N20 C03C 1.388(4)
N38 C02K 1.273(5)
N38 C03L 1.466(4)
N27 C02X 1.343(5)
N27 C03U 1.370(5)
N32 C02S 1.387(5)
N32 C03I 1.324(5)
N29 C02G 1.335(5)
N29 C030 1.380(5)
N10 C036 1.281(5)
N10 C04M 1.467(5)
N18 C035 1.334(5)
N18 C03W 1.390(5)
N25 C02G 1.340(5)
N25 C03F 1.373(5)
N43 C03A 1.337(4)
N43 C043 1.368(5)
N41 C02Q 1.340(4)
N41 C04A 1.391(5)
N30 C02E 1.384(5)
N30 C03B 1.327(5)
N45 C02Q 1.345(5)
N45 C04I 1.375(5)
N28 C03I 1.352(5)
N28 C040 1.362(5)
N47 C03A 1.334(5)
N47 C04V 1.350(5)
N22 C035 1.343(5)
N22 C042 1.354(5)
O2 Cl0A 1.355(7)
N33 C03N 1.281(5)
N33 C04F 1.460(5)
N37 C03Q 1.279(5)
N37 C04L 1.474(5)
N16 C046 1.282(5)
N16 C04C 1.454(5)
N24 C039 1.350(5)
N24 C03V 1.364(5)
O21 C04E 1.238(6)
N39 C04B 1.274(6)
N39 C04W 1.464(5)
N31 C02X 1.332(5)
N31 C03J 1.382(5)
N14 C04G 1.282(6)
N14 C04R 1.466(6)
C01W H01W 0.9300
N50 C04E 1.327(6)
N50 C04H 1.452(5)
N50 C04K 1.450(5)
O18 C04P 1.238(6)
C020 H020 0.9300
C021 C02K 1.444(5)
C021 C038 1.372(5)
C022 C02J 1.437(5)
C022 C033 1.374(5)
C023 H023 0.9300
C023 C034 1.435(5)
C024 H024 0.9300
C024 C027 1.437(5)
C026 H026 0.9300
C027 C02Z 1.378(5)
C028 H028 0.9300
C028 C02M 1.442(5)
C029 H029 0.9300
C029 C02E 1.441(5)
C02A H02A 0.9300
C02A C02L 1.439(5)
C02C H02C 0.9300
C02C C034 1.372(5)
C02D H02D 0.9300
C02D C02U 1.442(5)
C02E C03R 1.374(5)
N49 C04O 1.454(6)
N49 C04P 1.325(6)
N49 C04S 1.453(6)
C02G H02G 0.9300
C02H H02H 0.9300
C02H C02S 1.445(5)
C02I H02I 0.9300
C02J H02J 0.9300
C02K H02K 0.9300
C02L C03E 1.373(5)
C02M C02R 1.367(5)
C02N H02N 0.9300
O23 C04U 1.227(6)
C02P H02P 0.9300
C02Q H02Q 0.9300
C02R H02R 0.9300
C02S C040 1.365(5)
C02T H02T 0.9300
C02U C02W 1.374(5)
C02V H02V 0.9300
C02V C031 1.380(5)
C02W H02W 0.9300
C02X H02X 0.9300
N35 C048 1.273(6)
N35 C050 1.470(5)
C02Z H02Z 0.9300
C030 C03F 1.379(5)
C030 C03N 1.437(5)
C031 C036 1.435(5)
C032 H032 0.9300
C033 H033 0.9300
C035 H035 0.9300
C036 H036 0.9300
C037 H03A 0.9700
C037 H03B 0.9700
C037 C03M 1.518(5)
C038 H038 0.9300
C039 H039 0.9300
C03A H03C 0.9300
C03B H03D 0.9300
C03C C03V 1.386(6)
C03C C046 1.427(5)
C03D H03E 0.9700
C03D H03F 0.9700
C03D C03S 1.521(5)
C03E H03G 0.9300
C03F H03H 0.9300
C03G H03I 0.9700
C03G H03J 0.9700
C03G C03Y 1.515(6)
C03H H03K 0.9700
C03H H03L 0.9700
C03H C03M 1.526(5)
C03I H03M 0.9300
C03J C03U 1.370(6)
C03J C048 1.432(5)
C03K H03N 0.9700
C03K H03O 0.9700
C03K C03O 1.526(6)
C03L H03P 0.9700
C03L H03Q 0.9700
C03L C03O 1.515(6)
C03M H03R 0.9700
C03M H03S 0.9700
C03N H03T 0.9300
C03O H03U 0.9700
C03O H03V 0.9700
C03P H03W 0.9700
C03P H03X 0.9700
C03P C03S 1.524(5)
C03Q H03Y 0.9300
C03Q C04A 1.431(5)
C03R H03Z 0.9300
C03S H03 0.9700
C03S H 0.9700
C03U H0AA 0.9300
C03V H1AA 0.9300
C03W C042 1.377(6)
C03W C04G 1.427(6)
C03X H2AA 0.9700
C03X HA 0.9700
C03X C03Y 1.518(6)
C03Y H3AA 0.9700
C03Y HB 0.9700
C040 H040 0.9300
N54 C052 1.312(7)
N54 C05A 1.415(8)
N54 C05E 1.470(7)
C042 H042 0.9300
C043 C04B 1.431(6)
C043 C04V 1.378(6)
N52 C04Y 1.322(7)
N52 C055 1.465(7)
N52 C059 1.422(7)
C045 H04A 0.9700
C045 H04B 0.9700
C045 C049 1.512(6)
C046 H046 0.9300
O22 C04Y 1.208(7)
C048 H048 0.9300
C049 H04C 0.9700
C049 H04D 0.9700
C049 C04C 1.524(6)
C04A C04I 1.382(5)
C04B H04E 0.9300
C04C H04F 0.9700
C04C H04G 0.9700
C04E H04Y 0.9300
C04F H04H 0.9700
C04F H04I 0.9700
C04F C04X 1.527(6)
C04G H04J 0.9300
C04H H04Z 0.9600
C04H HC 0.9600
C04H HD 0.9600
C04I H04K 0.9300
N53 C04U 1.359(7)
N53 C05F 1.375(8)
N53 C05I 1.487(10)
C04K H04 0.9600
C04K HE 0.9600
C04K HF 0.9600
C04L H04L 0.9700
C04L H04M 0.9700
C04L C04X 1.515(7)
C04M H04N 0.9700
C04M H04O 0.9700
C04M C04Q 1.517(6)
C04O H4AA 0.9600
C04O HG 0.9600
C04O HH 0.9600
C04P H5AA 0.9300
C04Q H04P 0.9700
C04Q H04Q 0.9700
C04Q C04R 1.513(8)
C04R H04R 0.9700
C04R H04S 0.9700
C04S H6AA 0.9600
C04S HI 0.9600
C04S HJ 0.9600
C04U H7AA 0.9300
C04V H04V 0.9300
C04W H04T 0.9700
C04W H04U 0.9700
C04W C053 1.512(7)
C04X H04W 0.9700
C04X H04X 0.9700
C04Y H8AA 0.9300
O19 C052 1.176(8)
C050 H05A 0.9700
C050 H05B 0.9700
C050 C053 1.508(8)
C052 H052 0.9300
C053 H05C 0.9700
C053 H05D 0.9700
C055 H05Q 0.9600
C055 H05R 0.9600
C055 H05S 0.9600
C059 H05T 0.9600
C059 H05U 0.9600
C059 H05V 0.9600
C05A H05K 0.9600
C05A H05L 0.9600
C05A H05M 0.9600
N51 C05H 1.554(10)
N51 C4 1.444(12)
N51 C12 1.239(12)
C05E H05N 0.9600
C05E H05O 0.9600
C05E H05P 0.9600
C05F H05E 0.9600
C05F H05F 0.9600
C05F H05G 0.9600
C05H H05W 0.9600
C05H H05X 0.9600
C05H H05Y 0.9600
C05I H05H 0.9600
C05I H05I 0.9600
C05I H05J 0.9600
C4 H4A 0.9600
C4 H4B 0.9600
C4 H4C 0.9600
O20 C12 1.336(13)
C12 H12 0.9300
Cl0A O3 1.365(5)
Cl0A O4 1.490(6)
Cl0A O5 1.451(8)

loop_
_platon_squeeze_void_nr
_platon_squeeze_void_average_x
_platon_squeeze_void_average_y
_platon_squeeze_void_average_z
_platon_squeeze_void_volume
_platon_squeeze_void_count_electrons
_platon_squeeze_void_content
1 -0.211 0.231 -0.133 219 54 ' '
2 0.211 0.769 0.133 218 54 ' '
3 -0.211 0.269 0.367 218 54 ' '
4 0.211 0.731 0.633 219 54 ' '
5 0.500 0.500 0.500 291 62 ' '
6 0.500 1.000 1.000 291 62 ' '
